data_1508201
loop_
_publ_author_name
'Ma, Da'
'Hettiarachchi, Gaya'
'Nguyen, Duc'
'Zhang, Ben'
'Wittenberg, James B.'
'Zavalij, Peter Y.'
'Briken, Volker'
'Isaacs, Lyle'

_publ_section_title
;
 Acyclic cucurbit[n]uril molecular containers enhance the solubility and
 bioactivity of poorly soluble pharmaceuticals.
;
_journal_issue 6
_journal_name_full 'Nature chemistry'
_journal_page_first 503
_journal_page_last 510
_journal_paper_doi 10.1038/nchem.1326
_journal_volume 4
_journal_year 2012
_chemical_formula_moiety '(C54 H68 N16 O24 S4),  7(C2 H F3 O2),  8.62(H2O)'
_chemical_formula_sum 'C68 H92.24 F21 N16 O46.62 S4'
_chemical_formula_weight 566.37
_chemical_name_common CB-SO3
_chemical_name_systematic
;
CB-SO3
;
_space_group_IT_number 14
_symmetry_cell_setting monoclinic
_symmetry_space_group_name_Hall '-P 2ybc'
_symmetry_space_group_name_H-M 'P 1 21/c 1'
_atom_sites_solution_hydrogens geom
_atom_sites_solution_primary direct
_atom_sites_solution_secondary difmap
_audit_creation_method 'SHELXL-97 & ZCIF'
_cell_angle_alpha 90.00
_cell_angle_beta 100.6440(10)
_cell_angle_gamma 90.00
_cell_formula_units_Z 17
_cell_length_a 18.9372(19)
_cell_length_b 27.548(3)
_cell_length_c 18.7708(18)
_cell_measurement_reflns_used 26733
_cell_measurement_temperature 100(2)
_cell_measurement_theta_max 26.1
_cell_measurement_theta_min 2.2
_cell_volume 9623.9(17)
_computing_cell_refinement Apex2
_computing_data_collection 'Apex2 (Bruker, 2005)'
_computing_data_reduction Apex2
_computing_molecular_graphics 'XSHEL (Bruker, 2004)'
_computing_publication_material SHELXL-97
_computing_structure_refinement 'SHELXL-97 (Sheldrick, 1997)'
_computing_structure_solution 'SHELXS-97 (Sheldrick, 1990)'
_diffrn_ambient_temperature 100(2)
_diffrn_detector 'CCD area detector'
_diffrn_detector_area_resol_mean 8.333
_diffrn_detector_type 'Bruker Smart Apex II'
_diffrn_measured_fraction_theta_full 0.997
_diffrn_measured_fraction_theta_max 0.997
_diffrn_measurement_details 610,610,90
_diffrn_measurement_device_type 'three-circle diffractometer'
_diffrn_measurement_method 'omega scans'
_diffrn_measurement_specimen_support 'glass capillary'
_diffrn_orient_matrix_type standard
_diffrn_orient_matrix_UB_11 0.0192703
_diffrn_orient_matrix_UB_12 -0.0269871
_diffrn_orient_matrix_UB_13 -0.0264757
_diffrn_orient_matrix_UB_21 0.0154388
_diffrn_orient_matrix_UB_22 -0.0176950
_diffrn_orient_matrix_UB_23 0.0468062
_diffrn_orient_matrix_UB_31 -0.0477215
_diffrn_orient_matrix_UB_32 -0.0166214
_diffrn_orient_matrix_UB_33 -0.0068222
_diffrn_radiation_monochromator graphite
_diffrn_radiation_source 'fine-focus sealed tube'
_diffrn_radiation_type MoK\a
_diffrn_radiation_wavelength 0.71073
_diffrn_reflns_av_R_equivalents 0.0265
_diffrn_reflns_av_sigmaI/netI 0.0292
_diffrn_reflns_limit_h_max 22
_diffrn_reflns_limit_h_min -22
_diffrn_reflns_limit_k_max 32
_diffrn_reflns_limit_k_min -27
_diffrn_reflns_limit_l_max 19
_diffrn_reflns_limit_l_min -22
_diffrn_reflns_number 46431
_diffrn_reflns_theta_full 25.00
_diffrn_reflns_theta_max 25.00
_diffrn_reflns_theta_min 1.84
_diffrn_source_current 30.00
_diffrn_source_voltage 50.00
_diffrn_standards_decay_% 0
_exptl_absorpt_coefficient_mu 0.244
_exptl_absorpt_correction_T_max 0.907
_exptl_absorpt_correction_T_min 0.830
_exptl_absorpt_correction_type multi-scan
_exptl_absorpt_process_details 'SADABS (Sheldrick, 1996)'
_exptl_crystal_colour colorless
_exptl_crystal_density_diffrn 1.661
_exptl_crystal_density_method 'not measured'
_exptl_crystal_description prism
_exptl_crystal_F_000 4953
_exptl_crystal_id 'Isaacs/DaMa SulfoHost-rocuronium @ 100K'
_exptl_crystal_size_max 0.50
_exptl_crystal_size_mid 0.44
_exptl_crystal_size_min 0.40
_refine_diff_density_max 0.796
_refine_diff_density_min -0.783
_refine_diff_density_rms 0.091
_refine_ls_extinction_method none
_refine_ls_goodness_of_fit_ref 1.000
_refine_ls_hydrogen_treatment mixed
_refine_ls_matrix_type full
_refine_ls_number_parameters 1623
_refine_ls_number_reflns 16925
_refine_ls_number_restraints 1607
_refine_ls_restrained_S_all 1.008
_refine_ls_R_factor_all 0.0810
_refine_ls_R_factor_gt 0.0713
_refine_ls_shift/su_max 0.001
_refine_ls_shift/su_mean 0.000
_refine_ls_structure_factor_coef Fsqd
_refine_ls_weighting_details 'w=1/[\s^2^(Fo^2^)+(0.01P)^2^+57.5P], P=(max(Fo^2^,0)+2Fc^2^)/3'
_refine_ls_weighting_scheme calc
_refine_ls_wR_factor_gt 0.1503
_refine_ls_wR_factor_ref 0.1537
_reflns_number_gt 14489
_reflns_number_total 16925
_reflns_threshold_expression >2sigma(I)
_cod_data_source_file nchem.1326-s2.cif
_cod_data_source_block 1864
_cod_depositor_comments
;
The following automatic conversions were performed:

'_symmetry_cell_setting' value 'Monoclinic' changed to 'monoclinic'
according to /home/saulius/struct/CIF-dictionaries/cif_core.dic
dictionary named 'cif_core.dic' version 2.4.1 from 2010-06-29.

Automatic conversion script
Id: cif_fix_values 1891 2012-01-12 08:04:46Z andrius 
;
_cod_original_cell_volume 9623.9(16)
_cod_original_sg_symbol_H-M P21/c
_cod_database_code 1508201
_diffrn_measurement_frame_width-ccd -0.3
_diffrn_measurement_total_frames-ccd 1310
_diffrn_measurement_frame_time-ccd 30
_diffrn_measurement_total_time-ccd 13.5
_diffrn_detector_distance-ccd 6.400
_diffrn_measurement_frame_size-ccd 512

loop_
_symmetry_equiv_pos_as_xyz
'x, y, z'
'-x, y+1/2, -z+1/2'
'-x, -y, -z'
'x, -y-1/2, z-1/2'

loop_
_atom_site_label
_atom_site_type_symbol
_atom_site_fract_x
_atom_site_fract_y
_atom_site_fract_z
_atom_site_U_iso_or_equiv
_atom_site_adp_type
_atom_site_occupancy
_atom_site_symmetry_multiplicity
_atom_site_calc_flag
_atom_site_refinement_flags
_atom_site_disorder_assembly
_atom_site_disorder_group
C1 C 0.6913(2) 0.31859(14) 0.6773(2) 0.0210(8) Uani 1 1 d . . .
C2 C 0.7209(2) 0.29708(13) 0.6225(2) 0.0207(8) Uani 1 1 d . . .
H2 H 0.6905 0.2841 0.5809 0.025 Uiso 1 1 calc R . .
C3 C 0.7949(2) 0.29458(13) 0.6287(2) 0.0200(8) Uani 1 1 d . . .
H3 H 0.8147 0.2797 0.5912 0.024 Uiso 1 1 calc R . .
C4 C 0.8403(2) 0.31339(13) 0.6883(2) 0.0186(8) Uani 1 1 d . . .
C5 C 0.7366(2) 0.33780(13) 0.73827(19) 0.0171(8) Uani 1 1 d . . .
C6 C 0.8104(2) 0.33590(13) 0.74398(19) 0.0174(8) Uani 1 1 d . . .
C7 C 0.7031(2) 0.36211(13) 0.7972(2) 0.0180(8) Uani 1 1 d . . .
H7A H 0.6504 0.3576 0.7858 0.022 Uiso 1 1 calc R . .
H7B H 0.7212 0.3459 0.8441 0.022 Uiso 1 1 calc R . .
C8 C 0.8596(2) 0.35963(13) 0.8070(2) 0.0179(8) Uani 1 1 d . . .
H8A H 0.8523 0.3441 0.8527 0.022 Uiso 1 1 calc R . .
H8B H 0.9101 0.3541 0.8020 0.022 Uiso 1 1 calc R . .
N9 N 0.71888(17) 0.41404(11) 0.80483(16) 0.0173(6) Uani 1 1 d . . .
C10 C 0.7878(2) 0.43235(13) 0.84150(19) 0.0176(8) Uani 1 1 d . . .
C11 C 0.7986(2) 0.42394(14) 0.9234(2) 0.0234(8) Uani 1 1 d . . .
H11A H 0.7599 0.4400 0.9427 0.035 Uiso 1 1 calc R . .
H11B H 0.8450 0.4374 0.9467 0.035 Uiso 1 1 calc R . .
H11C H 0.7976 0.3890 0.9332 0.035 Uiso 1 1 calc R . .
N12 N 0.84698(17) 0.41212(11) 0.81124(16) 0.0176(6) Uani 1 1 d . . .
C13 C 0.6804(2) 0.44729(14) 0.7598(2) 0.0188(8) Uani 1 1 d . . .
O13 O 0.62220(14) 0.44004(10) 0.72027(14) 0.0229(6) Uani 1 1 d . . .
C14 C 0.8736(2) 0.44383(13) 0.7677(2) 0.0180(8) Uani 1 1 d . . .
O14 O 0.91839(14) 0.43440(9) 0.72962(14) 0.0214(6) Uani 1 1 d . . .
N15 N 0.71577(17) 0.49073(11) 0.76903(17) 0.0190(7) Uani 1 1 d . . .
C16 C 0.7862(2) 0.48735(13) 0.81613(19) 0.0171(8) Uani 1 1 d . . .
C17 C 0.7959(2) 0.52491(14) 0.8767(2) 0.0240(9) Uani 1 1 d . . .
H17A H 0.7933 0.5576 0.8558 0.036 Uiso 1 1 calc R . .
H17B H 0.8427 0.5203 0.9083 0.036 Uiso 1 1 calc R . .
H17C H 0.7577 0.5210 0.9052 0.036 Uiso 1 1 calc R . .
N18 N 0.84512(16) 0.48866(11) 0.77569(16) 0.0168(6) Uani 1 1 d . . .
C19 C 0.6813(2) 0.53512(14) 0.7398(2) 0.0200(8) Uani 1 1 d . . .
H19A H 0.6942 0.5613 0.7759 0.024 Uiso 1 1 calc R . .
H19B H 0.6286 0.5306 0.7323 0.024 Uiso 1 1 calc R . .
C20 C 0.8718(2) 0.53108(13) 0.7435(2) 0.0187(8) Uani 1 1 d . . .
H20A H 0.9218 0.5247 0.7373 0.022 Uiso 1 1 calc R . .
H20B H 0.8729 0.5588 0.7773 0.022 Uiso 1 1 calc R . .
N21 N 0.70063(16) 0.55048(11) 0.67138(17) 0.0185(7) Uani 1 1 d . . .
C22 C 0.7667(2) 0.57549(13) 0.66665(19) 0.0171(8) Uani 1 1 d . . .
H22 H 0.7750 0.6037 0.7006 0.021 Uiso 1 1 calc R . .
N23 N 0.82929(16) 0.54472(11) 0.67357(16) 0.0173(6) Uani 1 1 d . . .
C24 C 0.6517(2) 0.55329(14) 0.6086(2) 0.0197(8) Uani 1 1 d . . .
O24 O 0.58875(14) 0.53943(10) 0.60042(15) 0.0246(6) Uani 1 1 d . . .
C25 C 0.85772(19) 0.54379(13) 0.61184(19) 0.0162(7) Uani 1 1 d . . .
O25 O 0.91516(14) 0.52509(10) 0.60522(14) 0.0218(6) Uani 1 1 d . . .
N26 N 0.68336(17) 0.57473(12) 0.55724(17) 0.0219(7) Uani 1 1 d . . .
C27 C 0.7546(2) 0.59214(13) 0.58603(19) 0.0179(8) Uani 1 1 d . . .
H27 H 0.7580 0.6282 0.5818 0.021 Uiso 1 1 calc R . .
N28 N 0.81211(16) 0.56782(11) 0.55892(16) 0.0178(6) Uani 1 1 d . . .
C29 C 0.6465(2) 0.58462(15) 0.4836(2) 0.0225(8) Uani 1 1 d . . .
H29A H 0.5941 0.5818 0.4814 0.027 Uiso 1 1 calc R . .
H29B H 0.6569 0.6184 0.4707 0.027 Uiso 1 1 calc R . .
C30 C 0.8322(2) 0.58042(13) 0.49006(19) 0.0174(8) Uani 1 1 d . . .
H30A H 0.8212 0.6151 0.4797 0.021 Uiso 1 1 calc R . .
H30B H 0.8848 0.5761 0.4943 0.021 Uiso 1 1 calc R . .
N31 N 0.79599(16) 0.55167(11) 0.43012(16) 0.0171(6) Uani 1 1 d . . .
C32 C 0.72438(19) 0.56341(13) 0.39203(19) 0.0168(7) Uani 1 1 d . . .
H32 H 0.7210 0.5977 0.3742 0.020 Uiso 1 1 calc R . .
N33 N 0.66782(17) 0.55186(12) 0.43094(17) 0.0207(7) Uani 1 1 d . . .
C34 C 0.8277(2) 0.51602(13) 0.3972(2) 0.0175(8) Uani 1 1 d . . .
O34 O 0.88992(14) 0.50137(9) 0.41538(14) 0.0212(6) Uani 1 1 d . . .
C35 C 0.6219(2) 0.51672(14) 0.3977(2) 0.0225(8) Uani 1 1 d . . .
O35 O 0.56637(15) 0.50341(11) 0.41497(17) 0.0320(7) Uani 1 1 d . . .
N36 N 0.77895(17) 0.49886(11) 0.34016(17) 0.0182(7) Uani 1 1 d . . .
C37 C 0.7123(2) 0.52637(13) 0.3285(2) 0.0187(8) Uani 1 1 d . . .
H37 H 0.7038 0.5431 0.2804 0.022 Uiso 1 1 calc R . .
N38 N 0.65029(17) 0.49966(12) 0.33941(19) 0.0249(7) Uani 1 1 d . . .
C39 C 0.8010(2) 0.46944(13) 0.2839(2) 0.0205(8) Uani 1 1 d . . .
H39A H 0.7888 0.4869 0.2371 0.025 Uiso 1 1 calc R . .
H39B H 0.8539 0.4655 0.2951 0.025 Uiso 1 1 calc R . .
C40 C 0.6081(2) 0.46893(15) 0.2845(3) 0.0308(10) Uani 1 1 d . . .
H40A H 0.5599 0.4642 0.2968 0.037 Uiso 1 1 calc R . .
H40B H 0.6016 0.4859 0.2372 0.037 Uiso 1 1 calc R . .
N41 N 0.76786(17) 0.42178(11) 0.27606(18) 0.0210(7) Uani 1 1 d . . .
C42 C 0.6957(2) 0.41174(14) 0.2351(2) 0.0236(9) Uani 1 1 d . . .
C43 C 0.6821(3) 0.43672(16) 0.1617(2) 0.0356(11) Uani 1 1 d . . .
H43A H 0.6360 0.4259 0.1337 0.053 Uiso 1 1 calc R . .
H43B H 0.7207 0.4284 0.1355 0.053 Uiso 1 1 calc R . .
H43C H 0.6810 0.4720 0.1686 0.053 Uiso 1 1 calc R . .
N44 N 0.63987(18) 0.42178(12) 0.2772(2) 0.0273(8) Uani 1 1 d . . .
C45 C 0.8083(2) 0.38051(14) 0.29348(19) 0.0190(8) Uani 1 1 d . . .
O45 O 0.87023(14) 0.37917(10) 0.32706(14) 0.0224(6) Uani 1 1 d . . .
C46 C 0.6159(2) 0.38117(15) 0.3062(2) 0.0258(9) Uani 1 1 d . . .
O46 O 0.57095(16) 0.37941(11) 0.34603(18) 0.0347(7) Uani 1 1 d . . .
N47 N 0.76881(17) 0.34172(11) 0.26385(17) 0.0211(7) Uani 1 1 d . . .
C48 C 0.6955(2) 0.35436(14) 0.2329(2) 0.0232(8) Uani 1 1 d . . .
C49 C 0.6712(2) 0.33192(15) 0.1585(2) 0.0306(10) Uani 1 1 d . . .
H49A H 0.6734 0.2965 0.1626 0.046 Uiso 1 1 calc R . .
H49B H 0.7027 0.3429 0.1258 0.046 Uiso 1 1 calc R . .
H49C H 0.6217 0.3419 0.1392 0.046 Uiso 1 1 calc R . .
N50 N 0.64720(19) 0.34202(12) 0.2818(2) 0.0268(8) Uani 1 1 d . . .
C51 C 0.7906(2) 0.29154(13) 0.2801(2) 0.0207(8) Uani 1 1 d . . .
H51A H 0.8436 0.2896 0.2858 0.025 Uiso 1 1 calc R . .
H51B H 0.7699 0.2712 0.2379 0.025 Uiso 1 1 calc R . .
C52 C 0.6368(2) 0.29233(14) 0.3055(2) 0.0278(9) Uani 1 1 d . . .
H52A H 0.6288 0.2710 0.2623 0.033 Uiso 1 1 calc R . .
H52B H 0.5926 0.2914 0.3266 0.033 Uiso 1 1 calc R . .
C53 C 0.7687(2) 0.26991(13) 0.3475(2) 0.0199(8) Uani 1 1 d . . .
C54 C 0.6979(2) 0.27166(14) 0.3602(2) 0.0239(9) Uani 1 1 d . A .
C55 C 0.6826(2) 0.25060(15) 0.4244(2) 0.0278(9) Uani 1 1 d . . .
C56 C 0.7350(2) 0.22639(15) 0.4709(2) 0.0288(9) Uani 1 1 d . A .
H56 H 0.7234 0.2113 0.5128 0.035 Uiso 1 1 calc R . .
C57 C 0.8040(2) 0.22350(14) 0.4583(2) 0.0252(9) Uani 1 1 d . . .
H57 H 0.8397 0.2064 0.4910 0.030 Uiso 1 1 calc R A .
C58 C 0.8215(2) 0.24580(13) 0.3972(2) 0.0209(8) Uani 1 1 d . A .
O60 O 0.61936(15) 0.32307(11) 0.67592(16) 0.0325(7) Uani 1 1 d D . .
C61 C 0.5690(2) 0.30685(16) 0.6148(2) 0.0272(9) Uani 1 1 d D . .
H61A H 0.5684 0.2709 0.6126 0.033 Uiso 1 1 calc R . .
H61B H 0.5817 0.3196 0.5695 0.033 Uiso 1 1 calc R . .
C62 C 0.4967(2) 0.32583(18) 0.6243(2) 0.0330(10) Uani 1 1 d D . .
H62A H 0.4589 0.3118 0.5864 0.040 Uiso 1 1 calc R . .
H62B H 0.4956 0.3616 0.6184 0.040 Uiso 1 1 calc R . .
C63 C 0.4812(2) 0.31296(16) 0.6987(2) 0.0301(10) Uani 1 1 d D . .
H63A H 0.5210 0.3251 0.7363 0.036 Uiso 1 1 calc R . .
H63B H 0.4797 0.2772 0.7032 0.036 Uiso 1 1 calc R . .
S6 S 0.39954(6) 0.33752(5) 0.71456(6) 0.0358(3) Uani 1 1 d D . .
O61 O 0.34192(18) 0.31300(16) 0.6668(2) 0.0581(11) Uani 1 1 d D . .
O62 O 0.4009(2) 0.38899(13) 0.6992(2) 0.0554(11) Uani 1 1 d D . .
O63 O 0.39840(18) 0.32736(12) 0.79075(17) 0.0398(8) Uani 1 1 d D . .
O70 O 0.91335(14) 0.31226(10) 0.69856(15) 0.0235(6) Uani 1 1 d . . .
C71 C 0.9460(2) 0.29663(15) 0.6389(2) 0.0265(9) Uani 1 1 d . . .
H71A H 0.9287 0.3168 0.5955 0.032 Uiso 1 1 calc R . .
H71B H 0.9338 0.2623 0.6268 0.032 Uiso 1 1 calc R . .
C72 C 1.0258(2) 0.30239(15) 0.6627(2) 0.0281(9) Uani 1 1 d . . .
H72A H 1.0503 0.2915 0.6232 0.034 Uiso 1 1 calc R . .
H72B H 1.0423 0.2814 0.7054 0.034 Uiso 1 1 calc R . .
C73 C 1.0468(2) 0.35492(15) 0.6822(2) 0.0257(9) Uani 1 1 d . . .
H73A H 1.0250 0.3651 0.7239 0.031 Uiso 1 1 calc R . .
H73B H 1.0274 0.3762 0.6407 0.031 Uiso 1 1 calc R . .
S7 S 1.14100(5) 0.36270(4) 0.70463(6) 0.0250(2) Uani 1 1 d . . .
O71 O 1.15322(17) 0.41339(11) 0.72610(17) 0.0348(7) Uani 1 1 d . . .
O72 O 1.16777(16) 0.32929(12) 0.76447(16) 0.0337(7) Uani 1 1 d . . .
O73 O 1.17058(16) 0.35083(11) 0.64062(16) 0.0312(7) Uani 1 1 d . . .
O80 O 0.61525(17) 0.25748(12) 0.44258(19) 0.0283(8) Uani 0.926(3) 1 d PU A 1
C81 C 0.5658(3) 0.21767(18) 0.4240(3) 0.0312(11) Uani 0.926(3) 1 d PU A 1
H81A H 0.5829 0.1890 0.4540 0.037 Uiso 0.926(3) 1 calc PR A 1
H81B H 0.5629 0.2088 0.3724 0.037 Uiso 0.926(3) 1 calc PR A 1
C82 C 0.4924(3) 0.23281(19) 0.4371(3) 0.0304(10) Uani 0.926(3) 1 d PU A 1
H82A H 0.4952 0.2398 0.4893 0.036 Uiso 0.926(3) 1 calc PR A 1
H82B H 0.4581 0.2057 0.4239 0.036 Uiso 0.926(3) 1 calc PR A 1
C83 C 0.4648(3) 0.27765(19) 0.3928(3) 0.0343(11) Uani 0.926(3) 1 d PU A 1
H83A H 0.4684 0.2717 0.3416 0.041 Uiso 0.926(3) 1 calc PR A 1
H83B H 0.4968 0.3053 0.4102 0.041 Uiso 0.926(3) 1 calc PR A 1
S8 S 0.37537(7) 0.29454(5) 0.39637(8) 0.0372(4) Uani 0.926(3) 1 d PU A 1
O81 O 0.32881(19) 0.25497(15) 0.3641(2) 0.0428(9) Uani 0.926(3) 1 d PU A 1
O82 O 0.3621(2) 0.33975(14) 0.3551(2) 0.0505(10) Uani 0.926(3) 1 d PU A 1
O83 O 0.3701(2) 0.30098(15) 0.4723(2) 0.0477(10) Uani 0.926(3) 1 d PU A 1
O80A O 0.609(2) 0.2458(15) 0.411(2) 0.0283(8) Uani 0.074(3) 1 d PD A 2
C81A C 0.5826(19) 0.2027(14) 0.439(4) 0.0312(11) Uani 0.074(3) 1 d PD A 2
H81C H 0.6169 0.1908 0.4818 0.037 Uiso 0.074(3) 1 calc PR A 2
H81D H 0.5759 0.1769 0.4016 0.037 Uiso 0.074(3) 1 calc PR A 2
C82A C 0.5119(18) 0.2153(17) 0.460(3) 0.0304(10) Uani 0.074(3) 1 d PD A 2
H82C H 0.5202 0.2246 0.5117 0.036 Uiso 0.074(3) 1 calc PR A 2
H82D H 0.4804 0.1864 0.4538 0.036 Uiso 0.074(3) 1 calc PR A 2
C83A C 0.4739(13) 0.2568(14) 0.415(2) 0.0343(11) Uani 0.074(3) 1 d PD A 2
H83C H 0.4677 0.2480 0.3626 0.041 Uiso 0.074(3) 1 calc PR A 2
H83D H 0.5047 0.2861 0.4223 0.041 Uiso 0.074(3) 1 calc PR A 2
S8A S 0.3895(7) 0.2707(6) 0.4355(9) 0.0372(4) Uani 0.074(3) 1 d PD A 2
O81A O 0.3397(16) 0.2334(11) 0.404(2) 0.0428(9) Uani 0.074(3) 1 d PD A 2
O82A O 0.3986(19) 0.2714(14) 0.5144(10) 0.0505(10) Uani 0.074(3) 1 d PD A 2
O83A O 0.3702(18) 0.3190(9) 0.406(2) 0.0477(10) Uani 0.074(3) 1 d PD A 2
O90 O 0.8872(3) 0.2430(4) 0.3807(6) 0.0199(14) Uani 0.817(3) 1 d PDU A 1
C91 C 0.9476(4) 0.2301(4) 0.4350(5) 0.0265(11) Uani 0.817(3) 1 d PDU A 1
H91A H 0.9458 0.1951 0.4469 0.032 Uiso 0.817(3) 1 calc PR A 1
H91B H 0.9477 0.2491 0.4798 0.032 Uiso 0.817(3) 1 calc PR A 1
C92 C 1.0139(3) 0.24116(19) 0.4041(3) 0.0295(13) Uani 0.817(3) 1 d PDU A 1
H92A H 1.0161 0.2190 0.3631 0.035 Uiso 0.817(3) 1 calc PR A 1
H92B H 1.0572 0.2355 0.4417 0.035 Uiso 0.817(3) 1 calc PR A 1
C93 C 1.0136(3) 0.29363(18) 0.3779(3) 0.0302(11) Uani 0.817(3) 1 d PDU A 1
H93A H 0.9961 0.3148 0.4136 0.036 Uiso 0.817(3) 1 calc PR A 1
H93B H 0.9793 0.2965 0.3314 0.036 Uiso 0.817(3) 1 calc PR A 1
S9 S 1.09776(8) 0.31456(4) 0.36556(8) 0.0229(3) Uani 0.817(3) 1 d PDU A 1
O91 O 1.1441(2) 0.31666(14) 0.4360(2) 0.0323(9) Uani 0.817(3) 1 d PDU A 1
O92 O 1.1255(2) 0.27944(13) 0.31862(19) 0.0323(9) Uani 0.817(3) 1 d PDU A 1
O93 O 1.0869(3) 0.36195(16) 0.3304(3) 0.0303(10) Uani 0.817(3) 1 d PDU A 1
O90A O 0.8951(18) 0.249(2) 0.373(3) 0.0199(14) Uani 0.183(3) 1 d PD A 2
C91A C 0.955(2) 0.232(2) 0.424(2) 0.0265(11) Uani 0.183(3) 1 d PD A 2
H91C H 0.9424 0.2005 0.4449 0.032 Uiso 0.183(3) 1 calc PR A 2
H91D H 0.9676 0.2554 0.4645 0.032 Uiso 0.183(3) 1 calc PR A 2
C92A C 1.0161(15) 0.2253(6) 0.3847(14) 0.0295(13) Uani 0.183(3) 1 d PD A 2
H92C H 1.0066 0.1968 0.3522 0.035 Uiso 0.183(3) 1 calc PR A 2
H92D H 1.0607 0.2189 0.4202 0.035 Uiso 0.183(3) 1 calc PR A 2
C93A C 1.0271(10) 0.2698(5) 0.3401(8) 0.0302(11) Uani 0.183(3) 1 d PD A 2
H93C H 0.9795 0.2824 0.3166 0.036 Uiso 0.183(3) 1 calc PR A 2
H93D H 1.0531 0.2600 0.3012 0.036 Uiso 0.183(3) 1 calc PR A 2
S9A S 1.0753(4) 0.3167(2) 0.3906(3) 0.0229(3) Uani 0.183(3) 1 d PD A 2
O91A O 1.0396(7) 0.3290(5) 0.4495(6) 0.0323(9) Uani 0.183(3) 1 d PD A 2
O92A O 1.1482(6) 0.2986(6) 0.4147(9) 0.0323(9) Uani 0.183(3) 1 d PD A 2
O93A O 1.0745(14) 0.3574(6) 0.3402(11) 0.0303(10) Uani 0.183(3) 1 d PD A 2
O1A O 0.00935(18) 0.60892(11) 0.77820(17) 0.0379(8) Uani 1 1 d DU . .
H1A H -0.025(2) 0.620(2) 0.746(2) 0.057 Uiso 1 1 d D . .
O2A O 0.06269(19) 0.68204(11) 0.79843(18) 0.0404(8) Uani 1 1 d DU . .
C1A C 0.0563(2) 0.63947(14) 0.8111(2) 0.0304(9) Uani 1 1 d DU . .
C2A C 0.1072(2) 0.61515(16) 0.8733(2) 0.0387(11) Uani 1 1 d DU . .
F1A F 0.13289(17) 0.57351(11) 0.85342(17) 0.0563(8) Uani 1 1 d DU . .
F2A F 0.16334(17) 0.64296(12) 0.89850(17) 0.0607(9) Uani 1 1 d DU . .
F3A F 0.07401(18) 0.60636(15) 0.92849(16) 0.0682(10) Uani 1 1 d DU . .
O1B O 0.13869(16) 0.58849(11) 0.40410(15) 0.0301(7) Uani 1 1 d DU . .
H1B H 0.114(2) 0.5811(19) 0.3633(14) 0.045 Uiso 1 1 d D . .
O2B O 0.24508(17) 0.57347(11) 0.37100(16) 0.0346(7) Uani 1 1 d DU . .
C1B C 0.2080(2) 0.58612(14) 0.4138(2) 0.0277(9) Uani 1 1 d DU . .
C2B C 0.2434(2) 0.59991(15) 0.4916(2) 0.0376(11) Uani 1 1 d DU . .
F1B F 0.20677(19) 0.63386(14) 0.51927(17) 0.0708(10) Uani 1 1 d DU . .
F2B F 0.30877(15) 0.61714(11) 0.49595(15) 0.0503(8) Uani 1 1 d DU . .
F3B F 0.2479(2) 0.56104(13) 0.53333(18) 0.0818(13) Uani 1 1 d DU . .
O1C O 0.08811(19) 0.46047(11) 0.81538(18) 0.0395(8) Uani 1 1 d DU . .
H1C H 0.108(3) 0.4417(17) 0.789(3) 0.059 Uiso 1 1 d D . .
O2C O 0.0450(2) 0.39135(12) 0.85561(18) 0.0437(8) Uani 1 1 d DU . .
C1C C 0.0552(2) 0.43451(14) 0.8567(2) 0.0338(10) Uani 1 1 d DU . .
C2C C 0.0288(2) 0.46684(16) 0.9131(2) 0.0416(11) Uani 1 1 d DU . .
F1C F 0.08422(15) 0.48452(11) 0.95950(15) 0.0513(8) Uani 1 1 d DU . .
F2C F -0.01233(18) 0.44212(14) 0.94997(17) 0.0652(9) Uani 1 1 d DU . .
F3C F -0.00951(17) 0.50411(12) 0.88223(16) 0.0570(9) Uani 1 1 d DU . .
O1D O 0.3949(3) 0.36896(15) 0.2383(3) 0.0732(13) Uani 1 1 d DU . .
H1D H 0.392(5) 0.358(3) 0.280(2) 0.110 Uiso 1 1 d D . .
O2D O 0.4628(3) 0.30546(16) 0.2198(3) 0.0876(16) Uani 1 1 d DU . .
C1D C 0.4336(3) 0.34405(18) 0.2027(3) 0.0597(15) Uani 1 1 d DU . .
C2D C 0.4501(3) 0.3702(2) 0.1359(3) 0.0702(17) Uani 1 1 d DU . .
F1D F 0.3939(2) 0.3941(2) 0.1026(3) 0.129(2) Uani 1 1 d DU . .
F2D F 0.4740(3) 0.3404(2) 0.0909(3) 0.1241(18) Uani 1 1 d DU . .
F3D F 0.5021(3) 0.40239(18) 0.1552(3) 0.1071(16) Uani 1 1 d DU . .
O1E O 0.1976(2) 0.35407(13) 0.19041(19) 0.0523(10) Uani 1 1 d DU . .
O2E O 0.1060(2) 0.30147(13) 0.18184(19) 0.0497(9) Uani 1 1 d DU . .
C1E C 0.1431(2) 0.33325(15) 0.1591(2) 0.0351(10) Uani 1 1 d DU . .
C2E C 0.1135(3) 0.34845(16) 0.0810(2) 0.0485(13) Uani 1 1 d DU . .
F1E F 0.08378(19) 0.39234(11) 0.0824(2) 0.0685(10) Uani 1 1 d DU . .
F2E F 0.0628(2) 0.31890(13) 0.0490(2) 0.0831(12) Uani 1 1 d DU . .
F3E F 0.1646(2) 0.35076(17) 0.0419(2) 0.0910(13) Uani 1 1 d DU . .
O1F O 0.3218(2) 0.36352(13) 0.8802(2) 0.0394(9) Uani 0.839(4) 1 d PDU B 1
H1F H 0.345(4) 0.356(3) 0.846(3) 0.08(3) Uiso 0.839(4) 1 d PD B 1
O2F O 0.3405(2) 0.43930(13) 0.8419(2) 0.0408(10) Uani 0.839(4) 1 d PDU B 1
C1F C 0.31408(18) 0.41064(14) 0.87762(17) 0.0385(9) Uani 0.839(4) 1 d PDU B 1
C2F C 0.2633(3) 0.42719(19) 0.9281(3) 0.0456(10) Uani 0.839(4) 1 d PDU B 1
F1F F 0.2458(3) 0.47374(15) 0.9174(3) 0.0690(13) Uani 0.839(4) 1 d PDU B 1
F2F F 0.2934(3) 0.4213(2) 0.9965(2) 0.0775(15) Uani 0.839(4) 1 d PDU B 1
F3F F 0.2016(2) 0.40213(13) 0.9170(2) 0.0577(10) Uani 0.839(4) 1 d PDU B 1
O3F O 0.2876(9) 0.4293(6) 0.8167(5) 0.0394(9) Uani 0.161(4) 1 d PDU B 2
O4F O 0.3583(8) 0.3781(5) 0.8934(9) 0.0408(10) Uani 0.161(4) 1 d PDU B 2
C3F C 0.31408(18) 0.41064(14) 0.87762(17) 0.0385(9) Uani 0.161(4) 1 d PDU B 2
C4F C 0.2843(8) 0.4340(6) 0.9400(6) 0.0456(10) Uani 0.161(4) 1 d PDU B 2
F4F F 0.2635(17) 0.3991(9) 0.9802(13) 0.113(9) Uani 0.161(4) 1 d PDU B 2
F5F F 0.2288(12) 0.4624(11) 0.9172(15) 0.121(10) Uani 0.161(4) 1 d PDU B 2
F6F F 0.3347(12) 0.4601(8) 0.9807(10) 0.086(7) Uani 0.161(4) 1 d PDU . 2
O1G O 0.4807(6) 0.4500(5) 0.8105(7) 0.0538(14) Uani 0.302(3) 1 d PDU C 3
O2G O 0.5527(7) 0.3876(3) 0.8537(7) 0.0415(15) Uani 0.302(3) 1 d PDU C 3
C1G C 0.5327(3) 0.4294(2) 0.8530(3) 0.0487(16) Uani 0.302(3) 1 d PDU C 3
C2G C 0.5722(4) 0.4652(3) 0.9089(4) 0.0518(10) Uani 0.302(3) 1 d PDU C 3
F1G F 0.6182(10) 0.4917(6) 0.8803(8) 0.0546(11) Uani 0.302(3) 1 d PDU C 3
F2G F 0.6055(6) 0.4440(4) 0.9686(5) 0.0566(14) Uani 0.302(3) 1 d PDU C 3
F3G F 0.5244(7) 0.4968(6) 0.9272(10) 0.0590(12) Uani 0.302(3) 1 d PDU C 3
O3G O 0.4918(12) 0.4509(7) 0.8006(9) 0.0538(14) Uani 0.158(5) 1 d PDU D 4
O4G O 0.5440(13) 0.3864(3) 0.8638(11) 0.0415(15) Uani 0.158(5) 1 d PDU D 4
C3G C 0.5327(3) 0.4294(2) 0.8530(3) 0.0487(16) Uani 0.158(5) 1 d PDU D 4
C4G C 0.5722(4) 0.4652(3) 0.9089(4) 0.0518(10) Uani 0.158(5) 1 d PDU D 4
F4G F 0.5973(11) 0.5015(5) 0.8737(9) 0.0546(11) Uani 0.158(5) 1 d PDU D 4
F5G F 0.5325(9) 0.4821(7) 0.9532(9) 0.0590(12) Uani 0.158(5) 1 d PDU D 4
F6G F 0.6302(7) 0.4440(6) 0.9486(9) 0.0566(14) Uani 0.158(5) 1 d PDU D 4
O1H O 0.6229(8) 0.3993(4) 0.9910(6) 0.059(3) Uani 0.311(10) 1 d PDU E 1
O2H O 0.5335(7) 0.3986(4) 0.8906(6) 0.0415(15) Uani 0.311(10) 1 d PDU E 1
C1H C 0.5770(3) 0.4181(2) 0.9393(3) 0.0589(15) Uani 0.311(10) 1 d PDU E 1
C2H C 0.5777(4) 0.4737(2) 0.9383(4) 0.0518(10) Uani 0.311(10) 1 d PDU E 1
F1H F 0.6188(10) 0.4880(6) 0.8920(9) 0.0546(11) Uani 0.311(10) 1 d PDU E 1
F2H F 0.5120(6) 0.4917(6) 0.9173(10) 0.0590(12) Uani 0.311(10) 1 d PDU E 1
F3H F 0.6044(9) 0.4929(5) 1.0029(5) 0.0591(16) Uani 0.311(10) 1 d PDU E 1
O3H O 0.5907(12) 0.4006(5) 1.0035(5) 0.059(3) Uani 0.228(10) 1 d PDU F 2
O4H O 0.5638(11) 0.3967(5) 0.8810(5) 0.0415(15) Uani 0.228(10) 1 d PDU F 2
C3H C 0.5770(3) 0.4181(2) 0.9393(3) 0.0589(15) Uani 0.228(10) 1 d PDU F 2
C4H C 0.5777(4) 0.4737(2) 0.9383(4) 0.0518(10) Uani 0.228(10) 1 d PDU F 2
F4H F 0.6105(15) 0.4875(7) 0.8844(10) 0.0546(11) Uani 0.228(10) 1 d PDU F 2
F5H F 0.5123(6) 0.4924(7) 0.9260(16) 0.0590(12) Uani 0.228(10) 1 d PDU F 2
F6H F 0.6156(11) 0.4922(6) 0.9990(7) 0.0591(16) Uani 0.228(10) 1 d PDU . 2
O1W O 0.01056(15) 0.54646(10) 0.44711(16) 0.0270(6) Uani 1 1 d D . .
H11W H -0.0293(11) 0.5317(14) 0.439(2) 0.041 Uiso 1 1 d D . .
H12W H 0.0433(15) 0.5268(12) 0.442(2) 0.041 Uiso 1 1 d D . .
H13W H 0.019(2) 0.5568(15) 0.4902(11) 0.041 Uiso 1 1 d D . .
O2W O 0.48068(17) 0.59392(11) 0.54189(19) 0.0363(7) Uani 1 1 d D . .
H21W H 0.5158(16) 0.5760(14) 0.561(2) 0.054 Uiso 1 1 d D . .
H22W H 0.4513(18) 0.5742(12) 0.5175(13) 0.054 Uiso 1 1 d D . .
H23W H 0.4584(19) 0.6019(16) 0.5759(16) 0.054 Uiso 1 1 d D . .
O3W O 0.4206(3) 0.55799(16) 0.4290(2) 0.0677(15) Uani 1 1 d D . .
H31W H 0.392(4) 0.573(3) 0.400(4) 0.102 Uiso 1 1 d . . .
H32W H 0.430(4) 0.528(3) 0.429(4) 0.102 Uiso 1 1 d . . .
O4W O 0.25976(19) 0.23347(14) 0.23885(19) 0.0453(9) Uani 1 1 d D . .
H41W H 0.224(2) 0.2168(19) 0.248(3) 0.068 Uiso 1 1 d D . .
H42W H 0.279(3) 0.244(2) 0.2808(14) 0.068 Uiso 1 1 d D . .
O5W O 0.1850(2) 0.26911(13) 0.56478(18) 0.0434(8) Uani 1 1 d D . .
H51W H 0.2292(9) 0.2747(12) 0.562(2) 0.065 Uiso 1 1 d D . .
H52W H 0.161(2) 0.282(2) 0.5265(19) 0.065 Uiso 1 1 d D . .
O6W O 0.02175(19) 0.58780(13) 0.56515(19) 0.0288(9) Uani 0.833(6) 1 d P G 1
O6V O 0.0575(10) 0.6074(7) 0.5453(10) 0.0288(9) Uani 0.167(6) 1 d P G 2
O7W O 0.1946(2) 0.29463(14) 0.9100(2) 0.0404(10) Uani 0.874(6) 1 d P H 1
O7V O 0.2144(15) 0.3344(10) 0.9016(14) 0.0404(10) Uani 0.126(6) 1 d P H 2
O8W O 0.2888(2) 0.26640(15) 0.0152(2) 0.0518(10) Uani 0.926(3) 1 d P A 1
O9W O 0.4954(3) 0.4425(2) 0.7714(3) 0.0538(14) Uani 0.698(3) 1 d P C 1

loop_
_atom_site_aniso_label
_atom_site_aniso_U_11
_atom_site_aniso_U_22
_atom_site_aniso_U_33
_atom_site_aniso_U_23
_atom_site_aniso_U_13
_atom_site_aniso_U_12
C1 0.022(2) 0.0183(19) 0.024(2) 0.0005(16) 0.0061(16) -0.0012(15)
C2 0.030(2) 0.0143(18) 0.0182(19) -0.0016(15) 0.0054(16) -0.0028(16)
C3 0.031(2) 0.0121(18) 0.0191(19) -0.0010(15) 0.0116(16) 0.0002(16)
C4 0.024(2) 0.0117(18) 0.022(2) 0.0042(15) 0.0091(16) 0.0010(15)
C5 0.025(2) 0.0114(17) 0.0162(18) 0.0010(14) 0.0088(15) -0.0005(15)
C6 0.027(2) 0.0107(17) 0.0153(18) 0.0030(14) 0.0067(15) 0.0001(15)
C7 0.0239(19) 0.0134(18) 0.0186(19) 0.0006(15) 0.0089(15) -0.0012(15)
C8 0.0231(19) 0.0114(18) 0.0200(19) 0.0020(14) 0.0059(15) 0.0015(15)
N9 0.0242(16) 0.0119(15) 0.0167(16) -0.0004(12) 0.0065(13) 0.0006(13)
C10 0.026(2) 0.0123(18) 0.0146(18) 0.0000(14) 0.0055(15) 0.0003(15)
C11 0.036(2) 0.020(2) 0.0146(19) 0.0028(15) 0.0061(16) -0.0008(17)
N12 0.0231(16) 0.0130(15) 0.0175(16) 0.0011(12) 0.0058(13) 0.0006(13)
C13 0.022(2) 0.021(2) 0.0151(18) -0.0008(15) 0.0099(15) 0.0014(16)
O13 0.0227(14) 0.0255(15) 0.0207(14) 0.0016(11) 0.0042(11) -0.0006(11)
C14 0.0205(19) 0.0165(19) 0.0153(18) 0.0005(15) -0.0008(15) -0.0001(15)
O14 0.0248(14) 0.0184(14) 0.0232(14) 0.0000(11) 0.0102(11) 0.0020(11)
N15 0.0238(17) 0.0157(16) 0.0186(16) 0.0020(13) 0.0070(13) 0.0017(13)
C16 0.0249(19) 0.0136(18) 0.0138(18) 0.0012(14) 0.0062(15) 0.0012(15)
C17 0.038(2) 0.0162(19) 0.019(2) -0.0031(16) 0.0074(17) -0.0003(17)
N18 0.0220(16) 0.0133(15) 0.0155(15) 0.0017(12) 0.0045(12) 0.0004(12)
C19 0.026(2) 0.019(2) 0.0161(19) 0.0045(15) 0.0089(15) 0.0058(16)
C20 0.0226(19) 0.0151(18) 0.0176(19) 0.0018(15) 0.0016(15) -0.0025(15)
N21 0.0219(16) 0.0188(16) 0.0160(16) 0.0030(13) 0.0069(13) 0.0019(13)
C22 0.0248(19) 0.0131(18) 0.0142(18) 0.0010(14) 0.0057(15) 0.0016(15)
N23 0.0220(16) 0.0155(15) 0.0147(15) 0.0024(12) 0.0045(12) -0.0002(13)
C24 0.024(2) 0.0172(19) 0.0189(19) -0.0003(15) 0.0069(15) 0.0037(16)
O24 0.0223(15) 0.0304(16) 0.0219(14) 0.0024(12) 0.0062(11) -0.0006(12)
C25 0.0218(19) 0.0122(17) 0.0144(18) -0.0016(14) 0.0027(14) -0.0040(15)
O25 0.0229(14) 0.0226(14) 0.0205(14) 0.0014(11) 0.0055(11) 0.0063(11)
N26 0.0212(16) 0.0281(18) 0.0167(16) 0.0040(14) 0.0043(13) 0.0034(14)
C27 0.0231(19) 0.0158(18) 0.0163(18) 0.0016(15) 0.0076(15) 0.0013(15)
N28 0.0212(16) 0.0180(16) 0.0149(15) 0.0012(12) 0.0053(12) 0.0018(13)
C29 0.023(2) 0.031(2) 0.0139(19) 0.0034(16) 0.0044(15) 0.0072(17)
C30 0.0225(19) 0.0161(18) 0.0145(18) -0.0001(14) 0.0058(15) -0.0022(15)
N31 0.0219(16) 0.0159(16) 0.0136(15) 0.0002(12) 0.0032(12) 0.0011(13)
C32 0.0230(19) 0.0140(18) 0.0131(18) 0.0007(14) 0.0030(14) 0.0014(15)
N33 0.0227(17) 0.0244(17) 0.0156(16) 0.0030(13) 0.0048(13) 0.0002(14)
C34 0.026(2) 0.0117(17) 0.0169(18) 0.0036(14) 0.0092(15) -0.0010(15)
O34 0.0213(14) 0.0187(14) 0.0237(14) -0.0020(11) 0.0040(11) 0.0030(11)
C35 0.023(2) 0.0164(19) 0.027(2) 0.0060(16) 0.0000(16) 0.0023(16)
O35 0.0244(15) 0.0295(16) 0.0429(18) 0.0062(14) 0.0081(13) -0.0035(13)
N36 0.0225(16) 0.0146(15) 0.0174(16) -0.0019(13) 0.0038(13) 0.0002(13)
C37 0.028(2) 0.0130(18) 0.0151(18) -0.0004(14) 0.0026(15) 0.0021(15)
N38 0.0221(17) 0.0183(17) 0.0329(19) -0.0059(14) 0.0016(14) 0.0006(14)
C39 0.029(2) 0.0149(19) 0.0196(19) -0.0026(15) 0.0092(16) -0.0017(16)
C40 0.023(2) 0.018(2) 0.047(3) -0.0108(19) -0.0053(19) 0.0030(17)
N41 0.0262(17) 0.0135(16) 0.0237(17) -0.0037(13) 0.0056(14) -0.0002(13)
C42 0.029(2) 0.0154(19) 0.025(2) -0.0023(16) 0.0002(17) 0.0003(16)
C43 0.052(3) 0.022(2) 0.028(2) 0.0010(18) -0.004(2) 0.001(2)
N44 0.0229(17) 0.0164(17) 0.041(2) -0.0062(15) 0.0019(15) 0.0017(14)
C45 0.026(2) 0.0186(19) 0.0136(18) -0.0006(15) 0.0072(16) 0.0018(16)
O45 0.0248(15) 0.0202(14) 0.0223(14) -0.0031(11) 0.0048(12) 0.0014(11)
C46 0.021(2) 0.023(2) 0.031(2) -0.0068(17) -0.0010(17) 0.0007(16)
O46 0.0273(16) 0.0307(17) 0.048(2) -0.0116(14) 0.0112(14) -0.0012(13)
N47 0.0254(17) 0.0152(16) 0.0220(17) -0.0011(13) 0.0023(14) 0.0012(13)
C48 0.027(2) 0.0156(19) 0.026(2) -0.0030(16) 0.0027(17) 0.0019(16)
C49 0.037(2) 0.022(2) 0.029(2) -0.0044(18) -0.0040(19) 0.0028(18)
N50 0.0305(19) 0.0147(17) 0.036(2) 0.0003(14) 0.0087(16) 0.0036(14)
C51 0.026(2) 0.0145(19) 0.021(2) 0.0002(15) 0.0047(16) 0.0024(15)
C52 0.029(2) 0.017(2) 0.039(2) -0.0013(18) 0.0108(19) -0.0013(17)
C53 0.030(2) 0.0094(17) 0.021(2) -0.0045(15) 0.0067(16) -0.0008(15)
C54 0.030(2) 0.0145(19) 0.029(2) -0.0062(16) 0.0093(17) 0.0005(16)
C55 0.034(2) 0.018(2) 0.034(2) -0.0064(17) 0.0150(19) -0.0017(17)
C56 0.046(3) 0.019(2) 0.025(2) -0.0036(17) 0.0162(19) -0.0041(19)
C57 0.041(2) 0.0154(19) 0.019(2) -0.0037(15) 0.0047(17) 0.0013(17)
C58 0.029(2) 0.0127(18) 0.021(2) -0.0064(15) 0.0055(16) 0.0010(16)
O60 0.0211(15) 0.0431(19) 0.0341(17) -0.0208(14) 0.0071(12) -0.0044(13)
C61 0.025(2) 0.030(2) 0.025(2) -0.0035(18) 0.0028(17) -0.0019(18)
C62 0.026(2) 0.041(3) 0.031(2) 0.005(2) 0.0041(18) 0.0052(19)
C63 0.025(2) 0.029(2) 0.037(2) 0.0093(19) 0.0067(18) 0.0040(18)
S6 0.0284(6) 0.0451(7) 0.0366(6) 0.0174(5) 0.0126(5) 0.0101(5)
O61 0.0319(19) 0.098(3) 0.045(2) 0.007(2) 0.0093(16) -0.001(2)
O62 0.058(2) 0.054(2) 0.063(2) 0.033(2) 0.033(2) 0.0318(19)
O63 0.0429(19) 0.043(2) 0.0371(19) 0.0149(15) 0.0158(15) 0.0074(15)
O70 0.0237(14) 0.0229(14) 0.0263(15) -0.0042(12) 0.0111(12) 0.0019(11)
C71 0.034(2) 0.019(2) 0.031(2) -0.0063(17) 0.0168(18) 0.0019(17)
C72 0.028(2) 0.020(2) 0.041(3) 0.0039(18) 0.0201(19) 0.0048(17)
C73 0.026(2) 0.022(2) 0.030(2) 0.0047(17) 0.0096(17) 0.0044(17)
S7 0.0253(5) 0.0267(5) 0.0253(5) 0.0072(4) 0.0107(4) 0.0011(4)
O71 0.0386(18) 0.0275(16) 0.0421(19) 0.0017(14) 0.0171(15) -0.0066(14)
O72 0.0367(17) 0.0403(18) 0.0256(16) 0.0112(14) 0.0097(13) 0.0071(14)
O73 0.0336(16) 0.0343(17) 0.0292(16) 0.0070(13) 0.0148(13) 0.0015(13)
O80 0.0343(17) 0.0245(17) 0.0299(19) -0.0149(14) 0.0156(15) -0.0068(14)
C81 0.035(3) 0.021(3) 0.037(3) -0.002(2) 0.004(2) -0.004(2)
C82 0.032(2) 0.031(3) 0.028(3) -0.004(2) 0.006(2) -0.008(2)
C83 0.029(2) 0.034(3) 0.041(3) -0.003(2) 0.010(2) 0.000(2)
S8 0.0300(6) 0.0406(8) 0.0416(8) -0.0190(6) 0.0080(6) 0.0009(6)
O81 0.0342(19) 0.055(2) 0.040(2) -0.0193(18) 0.0074(16) -0.0045(17)
O82 0.051(2) 0.043(2) 0.058(3) -0.0089(19) 0.0087(19) 0.0178(18)
O83 0.041(2) 0.057(3) 0.047(2) -0.0278(19) 0.0124(17) 0.0005(18)
O80A 0.0343(17) 0.0245(17) 0.0299(19) -0.0149(14) 0.0156(15) -0.0068(14)
C81A 0.035(3) 0.021(3) 0.037(3) -0.002(2) 0.004(2) -0.004(2)
C82A 0.032(2) 0.031(3) 0.028(3) -0.004(2) 0.006(2) -0.008(2)
C83A 0.029(2) 0.034(3) 0.041(3) -0.003(2) 0.010(2) 0.000(2)
S8A 0.0300(6) 0.0406(8) 0.0416(8) -0.0190(6) 0.0080(6) 0.0009(6)
O81A 0.0342(19) 0.055(2) 0.040(2) -0.0193(18) 0.0074(16) -0.0045(17)
O82A 0.051(2) 0.043(2) 0.058(3) -0.0089(19) 0.0087(19) 0.0178(18)
O83A 0.041(2) 0.057(3) 0.047(2) -0.0278(19) 0.0124(17) 0.0005(18)
O90 0.024(2) 0.018(4) 0.018(3) 0.006(2) 0.0044(17) -0.001(2)
C91 0.029(3) 0.024(2) 0.024(3) 0.008(3) 0.000(2) -0.003(2)
C92 0.029(2) 0.025(3) 0.034(3) 0.006(2) 0.002(2) -0.002(3)
C93 0.029(3) 0.025(3) 0.037(3) 0.005(2) 0.008(2) 0.001(2)
S9 0.0290(8) 0.0194(6) 0.0206(7) -0.0003(5) 0.0053(5) -0.0063(5)
O91 0.040(2) 0.029(2) 0.025(2) -0.0037(15) 0.0004(16) -0.0085(17)
O92 0.040(2) 0.0251(19) 0.033(2) 0.0002(15) 0.0116(16) -0.0016(16)
O93 0.039(3) 0.0231(17) 0.029(2) 0.0037(13) 0.0055(17) -0.0078(16)
O90A 0.024(2) 0.018(4) 0.018(3) 0.006(2) 0.0044(17) -0.001(2)
C91A 0.029(3) 0.024(2) 0.024(3) 0.008(3) 0.000(2) -0.003(2)
C92A 0.029(2) 0.025(3) 0.034(3) 0.006(2) 0.002(2) -0.002(3)
C93A 0.029(3) 0.025(3) 0.037(3) 0.005(2) 0.008(2) 0.001(2)
S9A 0.0290(8) 0.0194(6) 0.0206(7) -0.0003(5) 0.0053(5) -0.0063(5)
O91A 0.040(2) 0.029(2) 0.025(2) -0.0037(15) 0.0004(16) -0.0085(17)
O92A 0.040(2) 0.0251(19) 0.033(2) 0.0002(15) 0.0116(16) -0.0016(16)
O93A 0.039(3) 0.0231(17) 0.029(2) 0.0037(13) 0.0055(17) -0.0078(16)
O1A 0.047(2) 0.0290(17) 0.0344(18) 0.0057(14) -0.0007(15) -0.0078(15)
O2A 0.056(2) 0.0291(17) 0.0376(19) -0.0080(14) 0.0129(16) -0.0069(15)
C1A 0.037(2) 0.030(2) 0.026(2) -0.0031(18) 0.0124(18) -0.0070(19)
C2A 0.040(3) 0.049(3) 0.028(2) 0.000(2) 0.0083(19) -0.005(2)
F1A 0.064(2) 0.0503(19) 0.0502(19) -0.0005(15) 0.0000(15) 0.0145(16)
F2A 0.0526(19) 0.071(2) 0.053(2) -0.0102(17) -0.0056(15) -0.0130(17)
F3A 0.062(2) 0.113(3) 0.0321(16) 0.0234(18) 0.0164(15) 0.011(2)
O1B 0.0404(18) 0.0298(16) 0.0225(15) -0.0059(13) 0.0125(13) -0.0089(14)
O2B 0.0443(18) 0.0299(17) 0.0330(17) -0.0009(13) 0.0155(14) 0.0030(14)
C1B 0.041(2) 0.017(2) 0.027(2) 0.0047(16) 0.0103(18) -0.0027(18)
C2B 0.049(3) 0.040(3) 0.026(2) 0.0056(19) 0.010(2) -0.005(2)
F1B 0.074(2) 0.102(3) 0.0350(17) -0.0325(18) 0.0074(16) 0.007(2)
F2B 0.0546(18) 0.0554(19) 0.0379(16) 0.0009(14) 0.0008(13) -0.0171(15)
F3B 0.123(3) 0.067(2) 0.0438(19) 0.0331(17) -0.015(2) -0.044(2)
O1C 0.052(2) 0.0298(18) 0.0372(19) -0.0050(14) 0.0106(16) -0.0050(15)
O2C 0.059(2) 0.0358(19) 0.0379(19) -0.0012(15) 0.0121(16) -0.0051(16)
C1C 0.035(2) 0.035(3) 0.029(2) -0.0038(19) 0.0001(18) -0.001(2)
C2C 0.038(3) 0.051(3) 0.034(3) -0.011(2) 0.003(2) 0.003(2)
F1C 0.0497(17) 0.064(2) 0.0334(15) -0.0193(14) -0.0099(13) 0.0076(15)
F2C 0.068(2) 0.085(3) 0.0487(19) -0.0129(17) 0.0265(17) -0.0065(19)
F3C 0.0559(19) 0.066(2) 0.0421(17) -0.0162(15) -0.0084(14) 0.0266(16)
O1D 0.074(3) 0.042(2) 0.106(4) 0.003(2) 0.023(3) 0.027(2)
O2D 0.132(4) 0.054(3) 0.075(3) 0.001(2) 0.013(3) 0.049(3)
C1D 0.062(4) 0.040(3) 0.071(4) -0.006(3) -0.004(3) 0.022(3)
C2D 0.061(4) 0.072(4) 0.068(4) 0.008(3) -0.010(3) 0.010(3)
F1D 0.085(3) 0.156(5) 0.135(4) 0.074(4) -0.012(3) 0.032(3)
F2D 0.167(5) 0.123(4) 0.086(3) -0.011(3) 0.034(3) 0.011(4)
F3D 0.097(3) 0.106(4) 0.110(4) 0.014(3) -0.004(3) -0.022(3)
O1E 0.069(3) 0.047(2) 0.040(2) -0.0031(17) 0.0081(18) -0.0175(19)
O2E 0.067(2) 0.043(2) 0.042(2) -0.0044(16) 0.0168(18) -0.0128(18)
C1E 0.043(3) 0.025(2) 0.040(3) -0.0057(19) 0.014(2) -0.010(2)
C2E 0.057(3) 0.041(3) 0.046(3) -0.008(2) 0.006(2) -0.008(2)
F1E 0.070(2) 0.0414(18) 0.082(3) -0.0057(17) -0.0152(19) 0.0054(16)
F2E 0.107(3) 0.059(2) 0.068(2) -0.0175(19) -0.024(2) -0.022(2)
F3E 0.115(3) 0.111(3) 0.060(2) 0.015(2) 0.053(2) 0.007(3)
O1F 0.050(2) 0.0276(15) 0.044(2) 0.0021(16) 0.017(2) -0.0075(17)
O2F 0.065(3) 0.0259(17) 0.031(2) 0.0030(15) 0.0084(17) -0.0018(18)
C1F 0.052(2) 0.0307(17) 0.032(2) 0.0039(17) 0.0055(18) -0.0009(18)
C2F 0.057(3) 0.041(2) 0.039(2) 0.0006(19) 0.0079(18) 0.0061(19)
F1F 0.076(3) 0.0373(16) 0.104(4) 0.0040(19) 0.045(3) 0.0046(16)
F2F 0.091(3) 0.107(4) 0.0328(16) -0.016(2) 0.0071(17) 0.026(3)
F3F 0.062(2) 0.047(2) 0.070(3) 0.0051(19) 0.0259(17) -0.0017(16)
O3F 0.050(2) 0.0276(15) 0.044(2) 0.0021(16) 0.017(2) -0.0075(17)
O4F 0.065(3) 0.0259(17) 0.031(2) 0.0030(15) 0.0084(17) -0.0018(18)
C3F 0.052(2) 0.0307(17) 0.032(2) 0.0039(17) 0.0055(18) -0.0009(18)
C4F 0.057(3) 0.041(2) 0.039(2) 0.0006(19) 0.0079(18) 0.0061(19)
F4F 0.143(18) 0.116(15) 0.102(15) 0.023(10) 0.083(13) -0.026(10)
F5F 0.088(12) 0.118(17) 0.149(19) -0.021(12) 0.007(10) 0.066(11)
F6F 0.106(12) 0.087(13) 0.061(11) -0.036(9) 0.001(9) -0.015(9)
O1G 0.059(3) 0.044(2) 0.058(3) 0.007(2) 0.010(2) 0.0074(18)
O2G 0.043(3) 0.0457(15) 0.036(2) 0.0045(14) 0.009(2) 0.0017(16)
C1G 0.055(3) 0.0456(16) 0.047(3) 0.0045(16) 0.012(2) 0.0031(15)
C2G 0.0587(17) 0.0505(16) 0.0502(18) -0.0062(12) 0.0205(12) 0.0019(12)
F1G 0.058(2) 0.0537(18) 0.057(2) -0.0104(15) 0.0246(18) -0.0026(14)
F2G 0.055(2) 0.071(4) 0.047(2) -0.007(2) 0.0168(14) 0.003(2)
F3G 0.0616(19) 0.066(2) 0.055(2) -0.0054(15) 0.0260(15) 0.0075(19)
O3G 0.059(3) 0.044(2) 0.058(3) 0.007(2) 0.010(2) 0.0074(18)
O4G 0.043(3) 0.0457(15) 0.036(2) 0.0045(14) 0.009(2) 0.0017(16)
C3G 0.055(3) 0.0456(16) 0.047(3) 0.0045(16) 0.012(2) 0.0031(15)
C4G 0.0587(17) 0.0505(16) 0.0502(18) -0.0062(12) 0.0205(12) 0.0019(12)
F4G 0.058(2) 0.0537(18) 0.057(2) -0.0104(15) 0.0246(18) -0.0026(14)
F5G 0.0616(19) 0.066(2) 0.055(2) -0.0054(15) 0.0260(15) 0.0075(19)
F6G 0.055(2) 0.071(4) 0.047(2) -0.007(2) 0.0168(14) 0.003(2)
O1H 0.077(6) 0.054(3) 0.039(2) -0.006(2) -0.006(3) -0.004(3)
O2H 0.043(3) 0.0457(15) 0.036(2) 0.0045(14) 0.009(2) 0.0017(16)
C1H 0.077(4) 0.0505(16) 0.043(2) -0.0010(13) -0.004(2) -0.0036(14)
C2H 0.0587(17) 0.0505(16) 0.0502(18) -0.0062(12) 0.0205(12) 0.0019(12)
F1H 0.058(2) 0.0537(18) 0.057(2) -0.0104(15) 0.0246(18) -0.0026(14)
F2H 0.0616(19) 0.066(2) 0.055(2) -0.0054(15) 0.0260(15) 0.0075(19)
F3H 0.068(3) 0.058(3) 0.0558(19) -0.013(2) 0.022(2) -0.013(3)
O3H 0.077(6) 0.054(3) 0.039(2) -0.006(2) -0.006(3) -0.004(3)
O4H 0.043(3) 0.0457(15) 0.036(2) 0.0045(14) 0.009(2) 0.0017(16)
C3H 0.077(4) 0.0505(16) 0.043(2) -0.0010(13) -0.004(2) -0.0036(14)
C4H 0.0587(17) 0.0505(16) 0.0502(18) -0.0062(12) 0.0205(12) 0.0019(12)
F4H 0.058(2) 0.0537(18) 0.057(2) -0.0104(15) 0.0246(18) -0.0026(14)
F5H 0.0616(19) 0.066(2) 0.055(2) -0.0054(15) 0.0260(15) 0.0075(19)
F6H 0.068(3) 0.058(3) 0.0558(19) -0.013(2) 0.022(2) -0.013(3)
O1W 0.0256(15) 0.0249(16) 0.0319(16) 0.0024(13) 0.0090(13) 0.0024(12)
O2W 0.0292(16) 0.0241(16) 0.058(2) -0.0020(15) 0.0147(15) 0.0012(13)
O3W 0.115(4) 0.050(3) 0.030(2) -0.0019(18) -0.008(2) 0.046(3)
O4W 0.042(2) 0.052(2) 0.041(2) -0.0075(17) 0.0041(16) -0.0099(17)
O5W 0.048(2) 0.047(2) 0.0356(19) 0.0018(16) 0.0087(16) 0.0056(17)
O6W 0.027(2) 0.0231(19) 0.035(2) -0.0049(15) 0.0032(15) 0.0036(15)
O6V 0.027(2) 0.0231(19) 0.035(2) -0.0049(15) 0.0032(15) 0.0036(15)
O7W 0.048(2) 0.041(2) 0.034(2) 0.0023(17) 0.0127(17) -0.0047(18)
O7V 0.048(2) 0.041(2) 0.034(2) 0.0023(17) 0.0127(17) -0.0047(18)
O8W 0.055(2) 0.052(2) 0.049(2) 0.0020(19) 0.0129(19) -0.014(2)
O9W 0.059(3) 0.044(2) 0.058(3) 0.007(2) 0.010(2) 0.0074(18)

loop_
_atom_type_symbol
_atom_type_description
_atom_type_scat_dispersion_real
_atom_type_scat_dispersion_imag
_atom_type_scat_source
C C 0.0033 0.0016 'International Tables Vol C Tables 4.2.6.8 and 6.1.1.4'
H H 0.0000 0.0000 'International Tables Vol C Tables 4.2.6.8 and 6.1.1.4'
N N 0.0061 0.0033 'International Tables Vol C Tables 4.2.6.8 and 6.1.1.4'
O O 0.0106 0.0060 'International Tables Vol C Tables 4.2.6.8 and 6.1.1.4'
F F 0.0171 0.0103 'International Tables Vol C Tables 4.2.6.8 and 6.1.1.4'
S S 0.1246 0.1234 'International Tables Vol C Tables 4.2.6.8 and 6.1.1.4'

loop_
_geom_angle_atom_site_label_1
_geom_angle_atom_site_label_2
_geom_angle_atom_site_label_3
_geom_angle
O60 C1 C2 124.2(3)
O60 C1 C5 116.2(3)
C2 C1 C5 119.6(4)
C3 C2 C1 119.9(4)
C3 C2 H2 120.0
C1 C2 H2 120.0
C4 C3 C2 121.2(3)
C4 C3 H3 119.4
C2 C3 H3 119.4
O70 C4 C3 124.9(3)
O70 C4 C6 116.0(3)
C3 C4 C6 119.1(3)
C6 C5 C1 120.5(3)
C6 C5 C7 120.6(3)
C1 C5 C7 118.9(3)
C5 C6 C4 119.7(3)
C5 C6 C8 120.8(3)
C4 C6 C8 119.5(3)
N9 C7 C5 113.2(3)
N9 C7 H7A 108.9
C5 C7 H7A 108.9
N9 C7 H7B 108.9
C5 C7 H7B 108.9
H7A C7 H7B 107.7
N12 C8 C6 112.6(3)
N12 C8 H8A 109.1
C6 C8 H8A 109.1
N12 C8 H8B 109.1
C6 C8 H8B 109.1
H8A C8 H8B 107.8
C13 N9 C10 113.1(3)
C13 N9 C7 121.4(3)
C10 N9 C7 122.4(3)
N9 C10 N12 111.8(3)
N9 C10 C11 111.4(3)
N12 C10 C11 111.4(3)
N9 C10 C16 102.9(3)
N12 C10 C16 102.8(3)
C11 C10 C16 115.9(3)
C10 C11 H11A 109.5
C10 C11 H11B 109.5
H11A C11 H11B 109.5
C10 C11 H11C 109.5
H11A C11 H11C 109.5
H11B C11 H11C 109.5
C14 N12 C10 112.7(3)
C14 N12 C8 121.2(3)
C10 N12 C8 122.8(3)
O13 C13 N9 125.7(4)
O13 C13 N15 125.8(4)
N9 C13 N15 108.4(3)
O14 C14 N12 125.8(3)
O14 C14 N18 125.5(3)
N12 C14 N18 108.5(3)
C13 N15 C19 121.1(3)
C13 N15 C16 113.1(3)
C19 N15 C16 125.5(3)
N18 C16 N15 112.6(3)
N18 C16 C17 111.9(3)
N15 C16 C17 112.2(3)
N18 C16 C10 101.8(3)
N15 C16 C10 102.0(3)
C17 C16 C10 115.5(3)
C16 C17 H17A 109.5
C16 C17 H17B 109.5
H17A C17 H17B 109.5
C16 C17 H17C 109.5
H17A C17 H17C 109.5
H17B C17 H17C 109.5
C14 N18 C20 120.5(3)
C14 N18 C16 112.9(3)
C20 N18 C16 126.6(3)
N15 C19 N21 114.2(3)
N15 C19 H19A 108.7
N21 C19 H19A 108.7
N15 C19 H19B 108.7
N21 C19 H19B 108.7
H19A C19 H19B 107.6
N18 C20 N23 114.0(3)
N18 C20 H20A 108.8
N23 C20 H20A 108.8
N18 C20 H20B 108.8
N23 C20 H20B 108.8
H20A C20 H20B 107.7
C24 N21 C22 112.3(3)
C24 N21 C19 122.5(3)
C22 N21 C19 123.5(3)
N23 C22 N21 114.9(3)
N23 C22 C27 103.3(3)
N21 C22 C27 103.1(3)
N23 C22 H22 111.6
N21 C22 H22 111.6
C27 C22 H22 111.6
C25 N23 C22 112.4(3)
C25 N23 C20 121.4(3)
C22 N23 C20 122.7(3)
O24 C24 N21 125.3(3)
O24 C24 N26 126.0(4)
N21 C24 N26 108.6(3)
O25 C25 N28 125.7(3)
O25 C25 N23 126.0(3)
N28 C25 N23 108.3(3)
C24 N26 C27 112.6(3)
C24 N26 C29 123.9(3)
C27 N26 C29 123.1(3)
N26 C27 N28 115.3(3)
N26 C27 C22 103.0(3)
N28 C27 C22 102.8(3)
N26 C27 H27 111.7
N28 C27 H27 111.7
C22 C27 H27 111.7
C25 N28 C27 112.6(3)
C25 N28 C30 121.9(3)
C27 N28 C30 122.6(3)
N33 C29 N26 112.7(3)
N33 C29 H29A 109.0
N26 C29 H29A 109.0
N33 C29 H29B 109.0
N26 C29 H29B 109.0
H29A C29 H29B 107.8
N31 C30 N28 113.4(3)
N31 C30 H30A 108.9
N28 C30 H30A 108.9
N31 C30 H30B 108.9
N28 C30 H30B 108.9
H30A C30 H30B 107.7
C34 N31 C30 124.4(3)
C34 N31 C32 112.9(3)
C30 N31 C32 122.0(3)
N33 C32 N31 114.6(3)
N33 C32 C37 103.1(3)
N31 C32 C37 103.0(3)
N33 C32 H32 111.8
N31 C32 H32 111.8
C37 C32 H32 111.8
C35 N33 C32 113.2(3)
C35 N33 C29 121.1(3)
C32 N33 C29 122.4(3)
O34 C34 N31 126.3(3)
O34 C34 N36 125.3(3)
N31 C34 N36 108.4(3)
O35 C35 N33 126.8(4)
O35 C35 N38 126.1(4)
N33 C35 N38 107.0(3)
C34 N36 C39 121.4(3)
C34 N36 C37 112.4(3)
C39 N36 C37 122.7(3)
N38 C37 N36 115.0(3)
N38 C37 C32 103.7(3)
N36 C37 C32 103.1(3)
N38 C37 H37 111.5
N36 C37 H37 111.5
C32 C37 H37 111.5
C35 N38 C37 112.7(3)
C35 N38 C40 120.9(3)
C37 N38 C40 123.8(4)
N41 C39 N36 113.6(3)
N41 C39 H39A 108.8
N36 C39 H39A 108.8
N41 C39 H39B 108.8
N36 C39 H39B 108.8
H39A C39 H39B 107.7
N44 C40 N38 113.9(3)
N44 C40 H40A 108.8
N38 C40 H40A 108.8
N44 C40 H40B 108.8
N38 C40 H40B 108.8
H40A C40 H40B 107.7
C45 N41 C39 120.8(3)
C45 N41 C42 113.2(3)
C39 N41 C42 124.6(3)
N44 C42 N41 112.3(3)
N44 C42 C43 112.8(4)
N41 C42 C43 112.1(3)
N44 C42 C48 101.8(3)
N41 C42 C48 101.5(3)
C43 C42 C48 115.5(3)
C42 C43 H43A 109.5
C42 C43 H43B 109.5
H43A C43 H43B 109.5
C42 C43 H43C 109.5
H43A C43 H43C 109.5
H43B C43 H43C 109.5
C46 N44 C40 121.6(4)
C46 N44 C42 113.0(3)
C40 N44 C42 125.2(4)
O45 C45 N47 126.0(3)
O45 C45 N41 125.8(4)
N47 C45 N41 108.1(3)
O46 C46 N50 124.7(4)
O46 C46 N44 126.5(4)
N50 C46 N44 108.7(4)
C45 N47 C48 112.9(3)
C45 N47 C51 123.0(3)
C48 N47 C51 121.7(3)
N47 C48 N50 111.1(3)
N47 C48 C49 112.1(3)
N50 C48 C49 111.6(3)
N47 C48 C42 103.4(3)
N50 C48 C42 102.5(3)
C49 C48 C42 115.5(3)
C48 C49 H49A 109.5
C48 C49 H49B 109.5
H49A C49 H49B 109.5
C48 C49 H49C 109.5
H49A C49 H49C 109.5
H49B C49 H49C 109.5
C46 N50 C48 113.3(3)
C46 N50 C52 123.5(4)
C48 N50 C52 123.2(3)
N47 C51 C53 115.8(3)
N47 C51 H51A 108.3
C53 C51 H51A 108.3
N47 C51 H51B 108.3
C53 C51 H51B 108.3
H51A C51 H51B 107.4
N50 C52 C54 115.5(3)
N50 C52 H52A 108.4
C54 C52 H52A 108.4
N50 C52 H52B 108.4
C54 C52 H52B 108.4
H52A C52 H52B 107.5
C58 C53 C54 119.3(4)
C58 C53 C51 117.9(3)
C54 C53 C51 122.8(3)
C53 C54 C55 118.8(4)
C53 C54 C52 122.2(4)
C55 C54 C52 118.8(4)
C56 C55 O80 120.0(4)
C56 C55 C54 120.3(4)
O80 C55 C54 119.6(4)
C55 C56 C57 121.3(4)
C55 C56 H56 119.4
C57 C56 H56 119.4
C56 C57 C58 119.6(4)
C56 C57 H57 120.2
C58 C57 H57 120.2
O90 C58 C57 122.5(5)
O90 C58 C53 116.9(5)
C57 C58 C53 120.5(4)
C1 O60 C61 120.4(3)
O60 C61 C62 106.5(3)
O60 C61 H61A 110.4
C62 C61 H61A 110.4
O60 C61 H61B 110.4
C62 C61 H61B 110.4
H61A C61 H61B 108.6
C61 C62 C63 111.2(3)
C61 C62 H62A 109.4
C63 C62 H62A 109.4
C61 C62 H62B 109.4
C63 C62 H62B 109.4
H62A C62 H62B 108.0
C62 C63 S6 112.9(3)
C62 C63 H63A 109.0
S6 C63 H63A 109.0
C62 C63 H63B 109.0
S6 C63 H63B 109.0
H63A C63 H63B 107.8
O61 S6 O62 111.9(2)
O61 S6 O63 111.8(2)
O62 S6 O63 112.7(2)
O61 S6 C63 107.5(2)
O62 S6 C63 107.1(2)
O63 S6 C63 105.29(19)
C4 O70 C71 117.8(3)
O70 C71 C72 106.8(3)
O70 C71 H71A 110.4
C72 C71 H71A 110.4
O70 C71 H71B 110.4
C72 C71 H71B 110.4
H71A C71 H71B 108.6
C71 C72 C73 112.0(3)
C71 C72 H72A 109.2
C73 C72 H72A 109.2
C71 C72 H72B 109.2
C73 C72 H72B 109.2
H72A C72 H72B 107.9
C72 C73 S7 112.3(3)
C72 C73 H73A 109.2
S7 C73 H73A 109.2
C72 C73 H73B 109.2
S7 C73 H73B 109.2
H73A C73 H73B 107.9
O73 S7 O71 112.19(18)
O73 S7 O72 111.11(18)
O71 S7 O72 111.9(2)
O73 S7 C73 107.57(19)
O71 S7 C73 106.44(19)
O72 S7 C73 107.26(19)
C55 O80 C81 114.9(3)
O80 C81 C82 109.0(4)
O80 C81 H81A 109.9
C82 C81 H81A 109.9
O80 C81 H81B 109.9
C82 C81 H81B 109.9
H81A C81 H81B 108.3
C81 C82 C83 111.4(4)
C81 C82 H82A 109.3
C83 C82 H82A 109.3
C81 C82 H82B 109.3
C83 C82 H82B 109.3
H82A C82 H82B 108.0
C82 C83 S8 115.2(4)
C82 C83 H83A 108.5
S8 C83 H83A 108.5
C82 C83 H83B 108.5
S8 C83 H83B 108.5
H83A C83 H83B 107.5
O83 S8 O81 110.6(2)
O83 S8 O82 112.2(2)
O81 S8 O82 112.6(2)
O83 S8 C83 107.9(2)
O81 S8 C83 107.3(2)
O82 S8 C83 106.0(2)
C58 O90 C91 120.3(7)
O90 C91 C92 106.7(4)
O90 C91 H91A 110.4
C92 C91 H91A 110.4
O90 C91 H91B 110.4
C92 C91 H91B 110.4
H91A C91 H91B 108.6
C91 C92 C93 111.2(5)
C91 C92 H92A 109.4
C93 C92 H92A 109.4
C91 C92 H92B 109.4
C93 C92 H92B 109.4
H92A C92 H92B 108.0
C92 C93 S9 113.9(4)
C92 C93 H93A 108.8
S9 C93 H93A 108.8
C92 C93 H93B 108.8
S9 C93 H93B 108.8
H93A C93 H93B 107.7
O91 S9 O93 112.9(3)
O91 S9 O92 110.5(2)
O93 S9 O92 110.7(3)
O91 S9 C93 107.8(3)
O93 S9 C93 107.4(3)
O92 S9 C93 107.3(2)
C1A O1A H1A 118(4)
O2A C1A O1A 128.5(4)
O2A C1A C2A 120.4(4)
O1A C1A C2A 111.1(3)
F2A C2A F1A 106.8(4)
F2A C2A F3A 106.9(4)
F1A C2A F3A 108.2(4)
F2A C2A C1A 111.8(3)
F1A C2A C1A 112.2(3)
F3A C2A C1A 110.7(3)
C1B O1B H1B 119(4)
O2B C1B O1B 128.2(4)
O2B C1B C2B 119.8(4)
O1B C1B C2B 112.0(3)
F2B C2B F3B 107.4(4)
F2B C2B F1B 106.0(4)
F3B C2B F1B 108.7(4)
F2B C2B C1B 112.9(3)
F3B C2B C1B 109.4(3)
F1B C2B C1B 112.3(3)
C1C O1C H1C 109(4)
O2C C1C O1C 128.9(4)
O2C C1C C2C 120.9(4)
O1C C1C C2C 110.2(3)
F2C C2C F3C 107.4(4)
F2C C2C F1C 108.4(4)
F3C C2C F1C 107.7(4)
F2C C2C C1C 111.1(4)
F3C C2C C1C 111.7(3)
F1C C2C C1C 110.2(3)
C1D O1D H1D 116(6)
O2D C1D O1D 127.5(5)
O2D C1D C2D 118.5(5)
O1D C1D C2D 113.6(4)
F1D C2D F2D 110.7(5)
F1D C2D F3D 106.8(5)
F2D C2D F3D 105.5(5)
F1D C2D C1D 111.0(5)
F2D C2D C1D 112.4(5)
F3D C2D C1D 110.2(5)
O1E C1E O2E 129.8(4)
O1E C1E C2E 117.2(4)
O2E C1E C2E 113.0(4)
F2E C2E F3E 108.8(4)
F2E C2E F1E 107.1(4)
F3E C2E F1E 108.8(4)
F2E C2E C1E 112.1(4)
F3E C2E C1E 111.8(4)
F1E C2E C1E 108.1(4)
C1F O1F H1F 105(6)
O2F C1F O1F 128.2(4)
O2F C1F C2F 121.4(4)
O1F C1F C2F 110.5(4)
F2F C2F F1F 108.5(5)
F2F C2F F3F 107.3(5)
F1F C2F F3F 106.8(4)
F2F C2F C1F 110.9(4)
F1F C2F C1F 111.0(4)
F3F C2F C1F 112.2(4)
O2G C1G O1G 129.2(9)
O2G C1G C2G 119.5(8)
O1G C1G C2G 111.3(8)
F2G C2G F1G 110.0(9)
F2G C2G F3G 107.9(8)
F1G C2G F3G 105.7(9)
F2G C2G C1G 113.3(7)
F1G C2G C1G 110.6(8)
F3G C2G C1G 109.0(8)
O2H C1H O1H 130.4(8)
O2H C1H C2H 115.6(7)
O1H C1H C2H 114.0(7)
F2H C2H F1H 109.0(9)
F2H C2H F3H 107.4(8)
F1H C2H F3H 108.1(9)
F2H C2H C1H 111.5(8)
F1H C2H C1H 108.0(8)
F3H C2H C1H 112.8(8)
H11W O1W H12W 109(2)
H11W O1W H13W 109(2)
H12W O1W H13W 108(2)
H21W O2W H22W 104(2)
H21W O2W H23W 106(2)
H22W O2W H23W 102(2)
H31W O3W H32W 128(8)
H41W O4W H42W 103(2)
H51W O5W H52W 103(2)

loop_
_geom_bond_atom_site_label_1
_geom_bond_atom_site_label_2
_geom_bond_distance
C1 O60 1.363(5)
C1 C2 1.392(5)
C1 C5 1.401(5)
C2 C3 1.386(6)
C2 H2 0.9500
C3 C4 1.380(5)
C3 H3 0.9500
C4 O70 1.361(5)
C4 C6 1.421(5)
C5 C6 1.382(5)
C5 C7 1.528(5)
C6 C8 1.512(5)
C7 N9 1.463(5)
C7 H7A 0.9900
C7 H7B 0.9900
C8 N12 1.470(5)
C8 H8A 0.9900
C8 H8B 0.9900
N9 C13 1.363(5)
N9 C10 1.450(5)
C10 N12 1.457(5)
C10 C11 1.530(5)
C10 C16 1.587(5)
C11 H11A 0.9800
C11 H11B 0.9800
C11 H11C 0.9800
N12 C14 1.355(5)
C13 O13 1.225(5)
C13 N15 1.367(5)
C14 O14 1.234(5)
C14 N18 1.367(5)
N15 C19 1.446(5)
N15 C16 1.461(5)
C16 N18 1.461(5)
C16 C17 1.524(5)
C17 H17A 0.9800
C17 H17B 0.9800
C17 H17C 0.9800
N18 C20 1.449(5)
C19 N21 1.461(5)
C19 H19A 0.9900
C19 H19B 0.9900
C20 N23 1.457(5)
C20 H20A 0.9900
C20 H20B 0.9900
N21 C24 1.360(5)
N21 C22 1.445(5)
C22 N23 1.444(5)
C22 C27 1.557(5)
C22 H22 1.0000
N23 C25 1.365(5)
C24 O24 1.234(5)
C24 N26 1.361(5)
C25 O25 1.230(4)
C25 N28 1.362(5)
N26 C27 1.440(5)
N26 C29 1.455(5)
C27 N28 1.448(5)
C27 H27 1.0000
N28 C30 1.455(5)
C29 N33 1.450(5)
C29 H29A 0.9900
C29 H29B 0.9900
C30 N31 1.442(5)
C30 H30A 0.9900
C30 H30B 0.9900
N31 C34 1.358(5)
N31 C32 1.448(5)
C32 N33 1.439(5)
C32 C37 1.554(5)
C32 H32 1.0000
N33 C35 1.372(5)
C34 O34 1.232(5)
C34 N36 1.363(5)
C35 O35 1.213(5)
C35 N38 1.387(5)
N36 C39 1.453(5)
N36 C37 1.454(5)
C37 N38 1.431(5)
C37 H37 1.0000
N38 C40 1.454(5)
C39 N41 1.451(5)
C39 H39A 0.9900
C39 H39B 0.9900
C40 N44 1.449(5)
C40 H40A 0.9900
C40 H40B 0.9900
N41 C45 1.376(5)
N41 C42 1.465(5)
C42 N44 1.459(5)
C42 C43 1.518(6)
C42 C48 1.581(5)
C43 H43A 0.9800
C43 H43B 0.9800
C43 H43C 0.9800
N44 C46 1.359(6)
C45 O45 1.225(5)
C45 N47 1.363(5)
C46 O46 1.232(5)
C46 N50 1.351(5)
N47 C48 1.446(5)
N47 C51 1.459(5)
C48 N50 1.451(5)
C48 C49 1.518(6)
C49 H49A 0.9800
C49 H49B 0.9800
C49 H49C 0.9800
N50 C52 1.463(5)
C51 C53 1.524(5)
C51 H51A 0.9900
C51 H51B 0.9900
C52 C54 1.510(6)
C52 H52A 0.9900
C52 H52B 0.9900
C53 C58 1.402(5)
C53 C54 1.406(6)
C54 C55 1.416(6)
C55 C56 1.368(6)
C55 O80 1.393(5)
C56 C57 1.373(6)
C56 H56 0.9500
C57 C58 1.393(6)
C57 H57 0.9500
C58 O90 1.338(7)
O60 C61 1.421(4)
C61 C62 1.507(5)
C61 H61A 0.9900
C61 H61B 0.9900
C62 C63 1.520(5)
C62 H62A 0.9900
C62 H62B 0.9900
C63 S6 1.764(4)
C63 H63A 0.9900
C63 H63B 0.9900
S6 O61 1.445(4)
S6 O62 1.448(4)
S6 O63 1.461(3)
O70 C71 1.442(5)
C71 C72 1.502(6)
C71 H71A 0.9900
C71 H71B 0.9900
C72 C73 1.528(6)
C72 H72A 0.9900
C72 H72B 0.9900
C73 S7 1.768(4)
C73 H73A 0.9900
C73 H73B 0.9900
S7 O73 1.454(3)
S7 O71 1.460(3)
S7 O72 1.468(3)
O80 C81 1.443(6)
C81 C82 1.515(7)
C81 H81A 0.9900
C81 H81B 0.9900
C82 C83 1.526(7)
C82 H82A 0.9900
C82 H82B 0.9900
C83 S8 1.770(5)
C83 H83A 0.9900
C83 H83B 0.9900
S8 O83 1.458(4)
S8 O81 1.461(4)
S8 O82 1.463(4)
O90 C91 1.430(5)
C91 C92 1.510(6)
C91 H91A 0.9900
C91 H91B 0.9900
C92 C93 1.527(6)
C92 H92A 0.9900
C92 H92B 0.9900
C93 S9 1.750(5)
C93 H93A 0.9900
C93 H93B 0.9900
S9 O91 1.447(4)
S9 O93 1.460(4)
S9 O92 1.469(4)
O1A C1A 1.295(4)
O1A H1A 0.850(10)
O2A C1A 1.207(4)
C1A C2A 1.526(5)
C2A F2A 1.324(5)
C2A F1A 1.326(5)
C2A F3A 1.330(4)
O1B C1B 1.294(4)
O1B H1B 0.842(10)
O2B C1B 1.212(4)
C1B C2B 1.537(5)
C2B F2B 1.315(5)
C2B F3B 1.321(5)
C2B F1B 1.326(5)
O1C C1C 1.296(5)
O1C H1C 0.853(10)
O2C C1C 1.204(4)
C1C C2C 1.535(5)
C2C F2C 1.322(5)
C2C F3C 1.327(5)
C2C F1C 1.327(4)
O1D C1D 1.280(5)
O1D H1D 0.854(11)
O2D C1D 1.213(5)
C1D C2D 1.528(6)
C2D F1D 1.310(5)
C2D F2D 1.316(6)
C2D F3D 1.325(6)
O1E C1E 1.230(5)
O2E C1E 1.246(4)
C1E C2E 1.528(5)
C2E F2E 1.316(5)
C2E F3E 1.320(5)
C2E F1E 1.336(5)
O1F C1F 1.306(5)
O1F H1F 0.853(11)
O2F C1F 1.203(5)
C1F C2F 1.539(5)
C2F F2F 1.314(5)
C2F F1F 1.330(5)
C2F F3F 1.339(5)
O4F H1F 1.05(6)
C4F F5F 1.317(8)
C4F F6F 1.321(8)
C4F F4F 1.325(8)
O1G C1G 1.279(7)
O2G C1G 1.211(7)
C1G C2G 1.531(6)
C2G F2G 1.315(7)
C2G F1G 1.324(7)
C2G F3G 1.345(7)
O1H C1H 1.286(7)
O2H C1H 1.234(7)
C1H C2H 1.533(6)
C2H F2H 1.329(7)
C2H F1H 1.330(7)
C2H F3H 1.332(7)
O1W H11W 0.846(10)
O1W H12W 0.843(10)
O1W H13W 0.844(10)
O2W H21W 0.855(10)
O2W H22W 0.848(10)
O2W H23W 0.856(10)
O3W H31W 0.80(8)
O3W H32W 0.83(8)
O4W H41W 0.861(10)
O4W H42W 0.857(10)
O5W H51W 0.863(10)
O5W H52W 0.855(10)

loop_
_geom_torsion_atom_site_label_1
_geom_torsion_atom_site_label_2
_geom_torsion_atom_site_label_3
_geom_torsion_atom_site_label_4
_geom_torsion
O60 C1 C2 C3 179.5(4)
C5 C1 C2 C3 0.3(6)
C1 C2 C3 C4 -0.4(6)
C2 C3 C4 O70 179.7(3)
C2 C3 C4 C6 -0.3(5)
O60 C1 C5 C6 -178.7(3)
C2 C1 C5 C6 0.6(6)
O60 C1 C5 C7 -0.4(5)
C2 C1 C5 C7 178.9(3)
C1 C5 C6 C4 -1.3(5)
C7 C5 C6 C4 -179.6(3)
C1 C5 C6 C8 175.7(3)
C7 C5 C6 C8 -2.6(5)
O70 C4 C6 C5 -178.9(3)
C3 C4 C6 C5 1.2(5)
O70 C4 C6 C8 4.1(5)
C3 C4 C6 C8 -175.8(3)
C6 C5 C7 N9 63.2(4)
C1 C5 C7 N9 -115.1(4)
C5 C6 C8 N12 -59.5(4)
C4 C6 C8 N12 117.5(4)
C5 C7 N9 C13 81.6(4)
C5 C7 N9 C10 -77.1(4)
C13 N9 C10 N12 -105.7(3)
C7 N9 C10 N12 54.6(4)
C13 N9 C10 C11 128.9(3)
C7 N9 C10 C11 -70.8(4)
C13 N9 C10 C16 4.0(4)
C7 N9 C10 C16 164.3(3)
N9 C10 N12 C14 103.3(3)
C11 C10 N12 C14 -131.3(3)
C16 C10 N12 C14 -6.5(4)
N9 C10 N12 C8 -56.7(4)
C11 C10 N12 C8 68.7(4)
C16 C10 N12 C8 -166.5(3)
C6 C8 N12 C14 -79.1(4)
C6 C8 N12 C10 79.2(4)
C10 N9 C13 O13 176.4(3)
C7 N9 C13 O13 15.9(6)
C10 N9 C13 N15 -6.8(4)
C7 N9 C13 N15 -167.4(3)
C10 N12 C14 O14 -172.1(3)
C8 N12 C14 O14 -11.8(6)
C10 N12 C14 N18 10.9(4)
C8 N12 C14 N18 171.2(3)
O13 C13 N15 C19 9.3(6)
N9 C13 N15 C19 -167.4(3)
O13 C13 N15 C16 -176.4(3)
N9 C13 N15 C16 6.9(4)
C13 N15 C16 N18 104.2(3)
C19 N15 C16 N18 -81.8(4)
C13 N15 C16 C17 -128.4(3)
C19 N15 C16 C17 45.6(5)
C13 N15 C16 C10 -4.2(4)
C19 N15 C16 C10 169.8(3)
N9 C10 C16 N18 -116.3(3)
N12 C10 C16 N18 0.0(3)
C11 C10 C16 N18 121.8(3)
N9 C10 C16 N15 0.1(3)
N12 C10 C16 N15 116.4(3)
C11 C10 C16 N15 -121.8(3)
N9 C10 C16 C17 122.1(3)
N12 C10 C16 C17 -121.6(3)
C11 C10 C16 C17 0.2(5)
O14 C14 N18 C20 -5.9(6)
N12 C14 N18 C20 171.2(3)
O14 C14 N18 C16 172.0(3)
N12 C14 N18 C16 -10.9(4)
N15 C16 N18 C14 -101.9(3)
C17 C16 N18 C14 130.5(3)
C10 C16 N18 C14 6.5(4)
N15 C16 N18 C20 75.8(4)
C17 C16 N18 C20 -51.7(5)
C10 C16 N18 C20 -175.8(3)
C13 N15 C19 N21 -99.3(4)
C16 N15 C19 N21 87.1(4)
C14 N18 C20 N23 96.7(4)
C16 N18 C20 N23 -80.9(4)
N15 C19 N21 C24 116.6(4)
N15 C19 N21 C22 -79.8(4)
C24 N21 C22 N23 -116.1(3)
C19 N21 C22 N23 78.8(4)
C24 N21 C22 C27 -4.4(4)
C19 N21 C22 C27 -169.5(3)
N21 C22 N23 C25 115.8(3)
C27 C22 N23 C25 4.2(4)
N21 C22 N23 C20 -85.1(4)
C27 C22 N23 C20 163.3(3)
N18 C20 N23 C25 -116.7(4)
N18 C20 N23 C22 86.0(4)
C22 N21 C24 O24 -172.2(4)
C19 N21 C24 O24 -6.9(6)
C22 N21 C24 N26 6.6(4)
C19 N21 C24 N26 171.9(3)
C22 N23 C25 O25 171.4(3)
C20 N23 C25 O25 12.0(6)
C22 N23 C25 N28 -7.6(4)
C20 N23 C25 N28 -167.1(3)
O24 C24 N26 C27 172.7(4)
N21 C24 N26 C27 -6.0(4)
O24 C24 N26 C29 0.1(6)
N21 C24 N26 C29 -178.7(3)
C24 N26 C27 N28 114.2(4)
C29 N26 C27 N28 -73.0(4)
C24 N26 C27 C22 3.1(4)
C29 N26 C27 C22 175.9(3)
N23 C22 C27 N26 120.7(3)
N21 C22 C27 N26 0.7(4)
N23 C22 C27 N28 0.5(4)
N21 C22 C27 N28 -119.4(3)
O25 C25 N28 C27 -171.0(3)
N23 C25 N28 C27 8.1(4)
O25 C25 N28 C30 -9.5(6)
N23 C25 N28 C30 169.5(3)
N26 C27 N28 C25 -116.4(3)
C22 C27 N28 C25 -5.2(4)
N26 C27 N28 C30 82.2(4)
C22 C27 N28 C30 -166.5(3)
C24 N26 C29 N33 -106.1(4)
C27 N26 C29 N33 82.0(5)
C25 N28 C30 N31 107.9(4)
C27 N28 C30 N31 -92.5(4)
N28 C30 N31 C34 -106.7(4)
N28 C30 N31 C32 83.1(4)
C34 N31 C32 N33 114.1(3)
C30 N31 C32 N33 -74.6(4)
C34 N31 C32 C37 2.9(4)
C30 N31 C32 C37 174.2(3)
N31 C32 N33 C35 -115.5(3)
C37 C32 N33 C35 -4.4(4)
N31 C32 N33 C29 84.9(4)
C37 C32 N33 C29 -164.0(3)
N26 C29 N33 C35 108.7(4)
N26 C29 N33 C32 -93.4(4)
C30 N31 C34 O34 3.8(6)
C32 N31 C34 O34 174.9(3)
C30 N31 C34 N36 -176.1(3)
C32 N31 C34 N36 -5.1(4)
C32 N33 C35 O35 -172.7(4)
C29 N33 C35 O35 -12.9(6)
C32 N33 C35 N38 6.3(4)
C29 N33 C35 N38 166.1(3)
O34 C34 N36 C39 -15.5(6)
N31 C34 N36 C39 164.5(3)
O34 C34 N36 C37 -174.7(3)
N31 C34 N36 C37 5.2(4)
C34 N36 C37 N38 -115.4(4)
C39 N36 C37 N38 85.7(4)
C34 N36 C37 C32 -3.3(4)
C39 N36 C37 C32 -162.2(3)
N33 C32 C37 N38 0.9(4)
N31 C32 C37 N38 120.4(3)
N33 C32 C37 N36 -119.3(3)
N31 C32 C37 N36 0.2(4)
O35 C35 N38 C37 173.4(4)
N33 C35 N38 C37 -5.6(4)
O35 C35 N38 C40 11.0(6)
N33 C35 N38 C40 -168.0(3)
N36 C37 N38 C35 114.5(4)
C32 C37 N38 C35 2.8(4)
N36 C37 N38 C40 -83.6(4)
C32 C37 N38 C40 164.6(3)
C34 N36 C39 N41 120.9(4)
C37 N36 C39 N41 -82.0(4)
C35 N38 C40 N44 -120.6(4)
C37 N38 C40 N44 79.0(5)
N36 C39 N41 C45 -112.8(4)
N36 C39 N41 C42 81.9(4)
C45 N41 C42 N44 111.1(4)
C39 N41 C42 N44 -82.6(4)
C45 N41 C42 C43 -120.7(4)
C39 N41 C42 C43 45.5(5)
C45 N41 C42 C48 3.1(4)
C39 N41 C42 C48 169.4(3)
N38 C40 N44 C46 102.1(5)
N38 C40 N44 C42 -82.4(5)
N41 C42 N44 C46 -99.8(4)
C43 C42 N44 C46 132.4(4)
C48 C42 N44 C46 8.0(4)
N41 C42 N44 C40 84.4(5)
C43 C42 N44 C40 -43.4(5)
C48 C42 N44 C40 -167.7(4)
C39 N41 C45 O45 12.7(6)
C42 N41 C45 O45 179.6(4)
C39 N41 C45 N47 -164.3(3)
C42 N41 C45 N47 2.5(4)
C40 N44 C46 O46 -6.7(6)
C42 N44 C46 O46 177.3(4)
C40 N44 C46 N50 170.7(4)
C42 N44 C46 N50 -5.3(5)
O45 C45 N47 C48 175.1(4)
N41 C45 N47 C48 -7.9(4)
O45 C45 N47 C51 12.1(6)
N41 C45 N47 C51 -170.8(3)
C45 N47 C48 N50 -99.9(4)
C51 N47 C48 N50 63.3(4)
C45 N47 C48 C49 134.5(4)
C51 N47 C48 C49 -62.3(5)
C45 N47 C48 C42 9.4(4)
C51 N47 C48 C42 172.6(3)
N44 C42 C48 N47 -123.0(3)
N41 C42 C48 N47 -7.1(4)
C43 C42 C48 N47 114.4(4)
N44 C42 C48 N50 -7.4(4)
N41 C42 C48 N50 108.5(3)
C43 C42 C48 N50 -130.0(4)
N44 C42 C48 C49 114.1(4)
N41 C42 C48 C49 -130.0(4)
C43 C42 C48 C49 -8.5(5)
O46 C46 N50 C48 177.1(4)
N44 C46 N50 C48 -0.4(5)
O46 C46 N50 C52 -6.2(7)
N44 C46 N50 C52 176.3(4)
N47 C48 N50 C46 115.1(4)
C49 C48 N50 C46 -119.0(4)
C42 C48 N50 C46 5.2(4)
N47 C48 N50 C52 -61.6(5)
C49 C48 N50 C52 64.3(5)
C42 C48 N50 C52 -171.6(4)
C45 N47 C51 C53 85.7(4)
C48 N47 C51 C53 -75.7(5)
C46 N50 C52 C54 -102.5(5)
C48 N50 C52 C54 73.9(5)
N47 C51 C53 C58 -131.2(4)
N47 C51 C53 C54 51.2(5)
C58 C53 C54 C55 2.5(5)
C51 C53 C54 C55 -180.0(3)
C58 C53 C54 C52 -173.5(3)
C51 C53 C54 C52 4.0(6)
N50 C52 C54 C53 -55.3(5)
N50 C52 C54 C55 128.7(4)
C53 C54 C55 C56 -4.1(6)
C52 C54 C55 C56 172.1(4)
C53 C54 C55 O80 171.6(3)
C52 C54 C55 O80 -12.2(6)
O80 C55 C56 C57 -173.0(4)
C54 C55 C56 C57 2.7(6)
C55 C56 C57 C58 0.3(6)
C56 C57 C58 O90 -177.9(7)
C56 C57 C58 C53 -1.9(6)
C54 C53 C58 O90 176.6(7)
C51 C53 C58 O90 -1.0(8)
C54 C53 C58 C57 0.4(5)
C51 C53 C58 C57 -177.3(3)
C2 C1 O60 C61 -2.3(6)
C5 C1 O60 C61 177.0(4)
C1 O60 C61 C62 -169.1(4)
O60 C61 C62 C63 -51.6(5)
C61 C62 C63 S6 176.4(3)
C62 C63 S6 O61 68.2(4)
C62 C63 S6 O62 -52.3(4)
C62 C63 S6 O63 -172.4(3)
C3 C4 O70 C71 9.3(5)
C6 C4 O70 C71 -170.7(3)
C4 O70 C71 C72 175.8(3)
O70 C71 C72 C73 -59.8(4)
C71 C72 C73 S7 -176.1(3)
C72 C73 S7 O73 62.9(3)
C72 C73 S7 O71 -176.7(3)
C72 C73 S7 O72 -56.7(3)
C56 C55 O80 C81 -85.3(5)
C54 C55 O80 C81 99.0(5)
C55 O80 C81 C82 -172.2(4)
O80 C81 C82 C83 58.4(5)
C81 C82 C83 S8 173.4(4)
C82 C83 S8 O83 55.6(4)
C82 C83 S8 O81 -63.5(4)
C82 C83 S8 O82 176.0(4)
C57 C58 O90 C91 -19.2(12)
C53 C58 O90 C91 164.7(7)
C58 O90 C91 C92 -167.5(9)
O90 C91 C92 C93 53.9(10)
C91 C92 C93 S9 162.8(5)
C92 C93 S9 O91 -66.6(5)
C92 C93 S9 O93 171.6(4)
C92 C93 S9 O92 52.5(5)
O2A C1A C2A F2A -12.5(6)
O1A C1A C2A F2A 168.0(4)
O2A C1A C2A F1A -132.4(4)
O1A C1A C2A F1A 48.1(5)
O2A C1A C2A F3A 106.6(5)
O1A C1A C2A F3A -72.9(5)
O2B C1B C2B F2B 28.6(5)
O1B C1B C2B F2B -153.6(4)
O2B C1B C2B F3B -90.9(5)
O1B C1B C2B F3B 86.9(5)
O2B C1B C2B F1B 148.3(4)
O1B C1B C2B F1B -33.8(5)
O2C C1C C2C F2C -8.2(6)
O1C C1C C2C F2C 172.4(4)
O2C C1C C2C F3C -128.3(5)
O1C C1C C2C F3C 52.4(5)
O2C C1C C2C F1C 112.0(5)
O1C C1C C2C F1C -67.4(5)
O2D C1D C2D F1D 146.9(6)
O1D C1D C2D F1D -39.6(8)
O2D C1D C2D F2D 22.3(8)
O1D C1D C2D F2D -164.2(6)
O2D C1D C2D F3D -95.0(7)
O1D C1D C2D F3D 78.5(7)
O1E C1E C2E F2E 169.7(5)
O2E C1E C2E F2E -11.8(6)
O1E C1E C2E F3E 47.2(6)
O2E C1E C2E F3E -134.3(5)
O1E C1E C2E F1E -72.5(5)
O2E C1E C2E F1E 106.0(5)
O2F C1F C2F F2F -111.3(5)
O1F C1F C2F F2F 69.3(5)
O2F C1F C2F F1F 9.4(5)
O1F C1F C2F F1F -170.0(4)
O2F C1F C2F F3F 128.8(4)
O1F C1F C2F F3F -50.7(4)
O2G C1G C2G F2G -25.0(10)
O1G C1G C2G F2G 155.0(10)
O2G C1G C2G F1G 99.0(13)
O1G C1G C2G F1G -81.0(13)
O2G C1G C2G F3G -145.2(12)
O1G C1G C2G F3G 34.9(12)
O2H C1H C2H F2H 36.2(13)
O1H C1H C2H F2H -144.2(13)
O2H C1H C2H F1H -83.5(14)
O1H C1H C2H F1H 96.1(14)
O2H C1H C2H F3H 157.2(12)
O1H C1H C2H F3H -23.2(12)
